data_4333512
loop_
_publ_author_name
'Che, Yuliang'
'Yang, Hua'
'Wang, Zhimin'
'Jin, Hongxiao'
'Liu, Ziyang'
'Lu, Chunxin'
'Zuo, Tianming'
'Dorn, Harry C.'
'Beavers, Christine M.'
'Olmstead, Marilyn M.'
'Balch, Alan L.'

_publ_section_title
;
 Isolation and Structural Characterization of Two Very Large, and Largely
 Empty, Endohedral Fullerenes: Tm@C3v-C94and Ca@C3v-C94
;
_journal_issue 13
_journal_name_full 'Inorganic Chemistry'
_journal_page_first 6004
_journal_page_last 6010
_journal_paper_doi 10.1021/ic900322d
_journal_volume 48
_journal_year 2009
_chemical_formula_moiety ' C94 Ca, C36 H44 N4 Ni, 2(C7 H8)'
_chemical_formula_sum 'C144 H60 Ca N4 Ni'
_chemical_formula_weight 1944.75
_chemical_name_common Ca@C94.NiOEP.2toluene
_chemical_name_systematic
; 
 ? 
;
_space_group_IT_number 12
_symmetry_cell_setting monoclinic
_symmetry_space_group_name_Hall '-C 2y'
_symmetry_space_group_name_H-M 'C 1 2/m 1'
_atom_sites_solution_hydrogens geom
_atom_sites_solution_primary direct
_atom_sites_solution_secondary difmap
_audit_creation_method SHELXL-97
_cell_angle_alpha 90.00
_cell_angle_beta 96.77(3)
_cell_angle_gamma 90.00
_cell_formula_units_Z 4
_cell_length_a 25.740(5)
_cell_length_b 15.106(3)
_cell_length_c 21.320(4)
_cell_measurement_reflns_used 9901
_cell_measurement_temperature 91(2)
_cell_measurement_theta_max 32.6
_cell_measurement_theta_min 2.7
_cell_volume 8232(3)
_computing_cell_refinement 'SAINT (Bruker, 2007)'
_computing_data_collection 'Apex2 (Bruker, 2007)'
_computing_data_reduction 'SAINT (Bruker, 2007)'
_computing_molecular_graphics 'SHELXTL v. 5.1 (Sheldrick, 1994)'
_computing_publication_material 'SHELXL97 (Sheldrick, 2008)'
_computing_structure_refinement 'SHELXL97 (Sheldrick, 2008)'
_computing_structure_solution 'SHELXS97 (Sheldrick, 2008)'
_diffrn_ambient_temperature 91(2)
_diffrn_detector_area_resol_mean 8.3
_diffrn_measured_fraction_theta_full 0.996
_diffrn_measured_fraction_theta_max 0.996
_diffrn_measurement_device_type 'Bruker SMART ApexII'
_diffrn_measurement_method \w
_diffrn_radiation_monochromator graphite
_diffrn_radiation_source 'fine-focus sealed tube'
_diffrn_radiation_type MoK\a
_diffrn_radiation_wavelength 0.71073
_diffrn_reflns_av_R_equivalents 0.0238
_diffrn_reflns_av_sigmaI/netI 0.0204
_diffrn_reflns_limit_h_max 36
_diffrn_reflns_limit_h_min -36
_diffrn_reflns_limit_k_max 21
_diffrn_reflns_limit_k_min -21
_diffrn_reflns_limit_l_max 30
_diffrn_reflns_limit_l_min -29
_diffrn_reflns_number 56378
_diffrn_reflns_theta_full 30.51
_diffrn_reflns_theta_max 30.51
_diffrn_reflns_theta_min 2.74
_exptl_absorpt_coefficient_mu 0.371
_exptl_absorpt_correction_T_max 0.933
_exptl_absorpt_correction_T_min 0.884
_exptl_absorpt_correction_type multi-scan
_exptl_absorpt_process_details 'SADABS (Sheldrick, 1996)'
_exptl_crystal_colour black
_exptl_crystal_density_diffrn 1.569
_exptl_crystal_density_method 'not measured'
_exptl_crystal_description prism
_exptl_crystal_F_000 4000
_exptl_crystal_size_max 0.46
_exptl_crystal_size_mid 0.34
_exptl_crystal_size_min 0.24
_refine_diff_density_max 1.497
_refine_diff_density_min -1.507
_refine_diff_density_rms 0.108
_refine_ls_extinction_method none
_refine_ls_goodness_of_fit_ref 1.035
_refine_ls_hydrogen_treatment constr
_refine_ls_matrix_type full
_refine_ls_number_parameters 859
_refine_ls_number_reflns 12968
_refine_ls_number_restraints 2006
_refine_ls_restrained_S_all 1.057
_refine_ls_R_factor_all 0.1003
_refine_ls_R_factor_gt 0.0824
_refine_ls_shift/su_max 0.001
_refine_ls_shift/su_mean 0.000
_refine_ls_structure_factor_coef Fsqd
_refine_ls_weighting_details 'calc w=1/[\s^2^(Fo^2^)+(0.1415P)^2^+27.2454P] where P=(Fo^2^+2Fc^2^)/3'
_refine_ls_weighting_scheme calc
_refine_ls_wR_factor_gt 0.2293
_refine_ls_wR_factor_ref 0.2523
_reflns_number_gt 10427
_reflns_number_total 12968
_reflns_threshold_expression I>2\s(I)
_cod_data_source_file ic900322dsup1.cif
_cod_data_source_block mn1872
_cod_original_sg_symbol_H-M 'C 2/m'
_cod_database_code 4333512

loop_
_symmetry_equiv_pos_as_xyz
'x, y, z'
'-x, y, -z'
'x+1/2, y+1/2, z'
'-x+1/2, y+1/2, -z'
'-x, -y, -z'
'x, -y, z'
'-x+1/2, -y+1/2, -z'
'x+1/2, -y+1/2, z'

loop_
_atom_site_label
_atom_site_type_symbol
_atom_site_fract_x
_atom_site_fract_y
_atom_site_fract_z
_atom_site_U_iso_or_equiv
_atom_site_adp_type
_atom_site_occupancy
_atom_site_symmetry_multiplicity
_atom_site_calc_flag
_atom_site_refinement_flags
_atom_site_disorder_assembly
_atom_site_disorder_group
Ca1 Ca 0.27169(9) 0.5000 0.69602(8) 0.0710(7) Uani 0.641(3) 2 d SPU . 1
C1_1 C 0.3930(3) 0.2425(4) 0.8545(4) 0.075(2) Uani 0.641(3) 1 d PU . 1
C2_1 C 0.4342(3) 0.2909(6) 0.8242(4) 0.076(2) Uani 0.641(3) 1 d PU . 1
C3_1 C 0.4604(3) 0.3472(6) 0.8734(5) 0.0723(19) Uani 0.641(3) 1 d PU . 1
C4_1 C 0.4375(3) 0.3406(6) 0.9297(4) 0.078(2) Uani 0.641(3) 1 d PU . 1
C5_1 C 0.3977(4) 0.2740(6) 0.9169(5) 0.088(2) Uani 0.641(3) 1 d PU . 1
C6_1 C 0.3533(5) 0.2762(7) 0.9459(5) 0.098(3) Uani 0.641(3) 1 d PU . 1
C7_1 C 0.3005(4) 0.2567(6) 0.9106(5) 0.096(3) Uani 0.641(3) 1 d PU . 1
C8_1 C 0.2980(4) 0.2320(5) 0.8441(5) 0.089(3) Uani 0.641(3) 1 d PU . 1
C9_1 C 0.3443(4) 0.2218(4) 0.8170(4) 0.080(2) Uani 0.641(3) 1 d PU . 1
C10_1 C 0.3446(4) 0.2308(4) 0.7519(5) 0.083(2) Uani 0.641(3) 1 d PU . 1
C11_1 C 0.3866(3) 0.2800(6) 0.7233(5) 0.087(3) Uani 0.641(3) 1 d PU . 1
C12_1 C 0.4277(3) 0.3191(7) 0.7612(5) 0.089(2) Uani 0.641(3) 1 d PU . 1
C13_1 C 0.4448(2) 0.4015(7) 0.7454(4) 0.078(2) Uani 0.641(3) 1 d PU . 1
C14_1 C 0.4734(2) 0.4534(7) 0.7914(4) 0.083(2) Uani 0.641(3) 1 d PU . 1
C15_1 C 0.4805(3) 0.4263(6) 0.8588(4) 0.076(2) Uani 0.641(3) 1 d PU . 1
C16_1 C 0.4803(3) 0.5000 0.8980(5) 0.066(2) Uani 0.641(3) 2 d SPU . 1
C17_1 C 0.4534(3) 0.5000 0.9510(5) 0.062(2) Uani 0.641(3) 2 d SPU . 1
C18_1 C 0.4322(3) 0.4162(6) 0.9683(4) 0.077(2) Uani 0.641(3) 1 d PU . 1
C19_1 C 0.3858(4) 0.4165(7) 1.0030(3) 0.089(2) Uani 0.641(3) 1 d PU . 1
C20_1 C 0.3507(5) 0.3461(8) 0.9932(4) 0.099(3) Uani 0.641(3) 1 d PU . 1
C21_1 C 0.2919(6) 0.3596(10) 0.9906(6) 0.115(3) Uani 0.641(3) 1 d PU . 1
C22_1 C 0.2601(5) 0.3049(8) 0.9357(5) 0.099(3) Uani 0.641(3) 1 d PU . 1
C23_1 C 0.2167(5) 0.3287(8) 0.8986(5) 0.100(3) Uani 0.641(3) 1 d PU . 1
C24_1 C 0.2080(4) 0.2999(5) 0.8297(4) 0.080(2) Uani 0.641(3) 1 d PU . 1
C25_1 C 0.2481(3) 0.2541(5) 0.8056(5) 0.081(3) Uani 0.641(3) 1 d PU . 1
C26_1 C 0.2513(3) 0.2535(3) 0.7348(4) 0.0677(19) Uani 0.641(3) 1 d PU . 1
C27_1 C 0.2984(3) 0.2455(4) 0.7089(4) 0.072(2) Uani 0.641(3) 1 d PU . 1
C28_1 C 0.3113(3) 0.2944(5) 0.6564(4) 0.071(2) Uani 0.641(3) 1 d PU . 1
C29_1 C 0.3632(3) 0.3240(7) 0.6661(4) 0.083(2) Uani 0.641(3) 1 d PU . 1
C30_1 C 0.3788(3) 0.4081(7) 0.6511(3) 0.079(2) Uani 0.641(3) 1 d PU . 1
C31_1 C 0.4181(3) 0.4563(6) 0.6918(4) 0.085(2) Uani 0.641(3) 1 d PU . 1
C40_1 C 0.3621(6) 0.5000 1.0214(5) 0.084(3) Uani 0.641(3) 2 d SPU . 1
C41_1 C 0.3112(6) 0.5000 1.0254(4) 0.084(3) Uani 0.641(3) 2 d SPU . 1
C42_1 C 0.2714(5) 0.4291(9) 1.0023(5) 0.109(3) Uani 0.641(3) 1 d PU . 1
C43_1 C 0.2201(5) 0.4549(8) 0.9688(5) 0.105(3) Uani 0.641(3) 1 d PU . 1
C44_1 C 0.1921(4) 0.4098(8) 0.9200(6) 0.100(3) Uani 0.641(3) 1 d PU . 1
C45_1 C 0.1571(3) 0.4548(7) 0.8759(5) 0.095(3) Uani 0.641(3) 1 d PU . 1
C46_1 C 0.1445(3) 0.4232(7) 0.8125(5) 0.080(2) Uani 0.641(3) 1 d PU . 1
C47_1 C 0.1700(3) 0.3469(6) 0.7877(5) 0.078(2) Uani 0.641(3) 1 d PU . 1
C48_1 C 0.1711(2) 0.3452(5) 0.7245(4) 0.0656(17) Uani 0.641(3) 1 d PU . 1
C49_1 C 0.2109(3) 0.3000(4) 0.6972(3) 0.0603(16) Uani 0.641(3) 1 d PU . 1
C50_1 C 0.2204(3) 0.3435(4) 0.6411(3) 0.0548(16) Uani 0.641(3) 1 d PU . 1
C51_1 C 0.2703(3) 0.3471(5) 0.6217(3) 0.0638(17) Uani 0.641(3) 1 d PU . 1
C52_1 C 0.2870(3) 0.4231(6) 0.5948(3) 0.0726(19) Uani 0.641(3) 1 d PU . 1
C53_1 C 0.3393(4) 0.4500(8) 0.6106(3) 0.082(2) Uani 0.641(3) 1 d PU . 1
C70_1 C 0.1326(3) 0.5000 0.7744(7) 0.081(3) Uani 0.641(3) 2 d SPU . 1
C71_1 C 0.1393(3) 0.5000 0.7108(6) 0.064(2) Uani 0.641(3) 2 d SPU . 1
C72_1 C 0.1552(2) 0.4207(4) 0.6847(4) 0.0591(16) Uani 0.641(3) 1 d PU . 1
C73_1 C 0.1853(3) 0.4193(4) 0.6336(3) 0.0621(17) Uani 0.641(3) 1 d PU . 1
C74_1 C 0.2030(4) 0.5000 0.6064(4) 0.055(2) Uani 0.641(3) 2 d SPU . 1
C75_1 C 0.2514(5) 0.5000 0.5852(4) 0.068(3) Uani 0.641(3) 2 d SPU . 1
Ca2 Ca 0.3088(4) 0.5228(8) 0.6985(5) 0.126(3) Uiso 0.1796(15) 1 d PU . -2
C1_2 C 0.1912(2) 0.5946(5) 0.9335(3) 0.093(9) Uiso 0.1796(15) 1 d PGU . -2
C2_2 C 0.1750(2) 0.5011(5) 0.9256(3) 0.087(4) Uiso 0.359(3) 2 d SPGU . -2
C3_2 C 0.2094(2) 0.4505(5) 0.9730(2) 0.109(6) Uiso 0.1796(15) 1 d PGU . -2
C4_2 C 0.2465(3) 0.5070(5) 1.0072(2) 0.089(5) Uiso 0.1796(15) 1 d PGU . -2
C5_2 C 0.2331(2) 0.5923(5) 0.9830(2) 0.053(4) Uiso 0.1796(15) 1 d PGU . -2
C6_2 C 0.2721(3) 0.6541(5) 0.9819(2) 0.077(8) Uiso 0.1796(15) 1 d PGU . -2
C7_2 C 0.2726(3) 0.7150(4) 0.9257(3) 0.071(8) Uiso 0.1796(15) 1 d PGU . -2
C8_2 C 0.2316(2) 0.7090(4) 0.8732(3) 0.071(6) Uiso 0.1796(15) 1 d PGU . -2
C9_2 C 0.1903(2) 0.6506(4) 0.8785(3) 0.060(5) Uiso 0.1796(15) 1 d PGU . -2
C10_2 C 0.16025(17) 0.6155(4) 0.8240(3) 0.037(3) Uiso 0.1796(15) 1 d PGU . -2
C11_2 C 0.14461(14) 0.5244(5) 0.8193(3) 0.071(5) Uiso 0.1796(15) 1 d PGU . -2
C12_2 C 0.15806(16) 0.4625(5) 0.8680(3) 0.097(6) Uiso 0.1796(15) 1 d PGU . -2
C13_2 C 0.17606(17) 0.3752(4) 0.8535(3) 0.082(4) Uiso 0.1796(15) 1 d PGU . -2
C14_2 C 0.2027(2) 0.3289(4) 0.9003(3) 0.093(5) Uiso 0.1796(15) 1 d PGU . -2
C15_2 C 0.2245(2) 0.3670(5) 0.9634(2) 0.109(5) Uiso 0.1796(15) 1 d PGU . -2
C16_2 C 0.2704(3) 0.3310(5) 0.9829(2) 0.115(6) Uiso 0.1796(15) 1 d PGU . -2
C17_2 C 0.3099(3) 0.3829(5) 1.0112(2) 0.098(6) Uiso 0.1796(15) 1 d PGU . -2
C18_2 C 0.2999(3) 0.4736(5) 1.02615(18) 0.088(6) Uiso 0.1796(15) 1 d PGU . -2
C19_2 C 0.3373(3) 0.5418(5) 1.02861(18) 0.069(5) Uiso 0.1796(15) 1 d PGU . -2
C20_2 C 0.3262(3) 0.6280(5) 1.0104(2) 0.064(6) Uiso 0.1796(15) 1 d PGU . -2
C21_2 C 0.3585(3) 0.6904(4) 0.9702(3) 0.121(11) Uiso 0.1796(15) 1 d PGU . -2
C22_2 C 0.3230(3) 0.7375(4) 0.9189(3) 0.115(11) Uiso 0.1796(15) 1 d PGU . -2
C23_2 C 0.3376(2) 0.7570(3) 0.8608(3) 0.112(10) Uiso 0.1796(15) 1 d PGU . -2
C24_2 C 0.2968(2) 0.7602(3) 0.8019(3) 0.096(8) Uiso 0.1796(15) 1 d PGU . -2
C25_2 C 0.2474(2) 0.7349(3) 0.8129(3) 0.087(10) Uiso 0.1796(15) 1 d PGU . -2
C26_2 C 0.2085(2) 0.7022(4) 0.7551(3) 0.079(7) Uiso 0.1796(15) 1 d PGU . -2
C27_2 C 0.16937(18) 0.6439(4) 0.7624(3) 0.059(6) Uiso 0.1796(15) 1 d PGU . -2
C28_2 C 0.15549(15) 0.5725(4) 0.7187(3) 0.059(5) Uiso 0.1796(15) 1 d PGU . -2
C29_2 C 0.14482(13) 0.4947(4) 0.7525(3) 0.075(5) Uiso 0.1796(15) 1 d PGU . -2
C30_2 C 0.16262(14) 0.4127(4) 0.7388(3) 0.073(4) Uiso 0.1796(15) 1 d PGU . -2
C31_2 C 0.18232(16) 0.3483(4) 0.7868(3) 0.078(5) Uiso 0.1796(15) 1 d PGU . -2
C32_2 C 0.21593(19) 0.2889(3) 0.7755(3) 0.059(4) Uiso 0.1796(15) 1 d PGU . -2
C33_2 C 0.2500(2) 0.2447(3) 0.8287(3) 0.073(5) Uiso 0.1796(15) 1 d PGU . -2
C34_2 C 0.2403(2) 0.2627(4) 0.8878(3) 0.093(5) Uiso 0.1796(15) 1 d PGU . -2
C35_2 C 0.2813(3) 0.2668(4) 0.9444(3) 0.100(6) Uiso 0.1796(15) 1 d PGU . -2
C36_2 C 0.3289(3) 0.2396(4) 0.9330(3) 0.091(6) Uiso 0.1796(15) 1 d PGU . -2
C37_2 C 0.3725(3) 0.2845(4) 0.9650(3) 0.089(6) Uiso 0.1796(15) 1 d PGU . -2
C38_2 C 0.3634(3) 0.3614(5) 1.0049(2) 0.098(7) Uiso 0.1796(15) 1 d PGU . -2
C39_2 C 0.4041(2) 0.4238(5) 1.0062(2) 0.078(5) Uiso 0.1796(15) 1 d PGU . -2
C40_2 C 0.3912(2) 0.5161(5) 1.0202(2) 0.074(5) Uiso 0.1796(15) 1 d PGU . -2
C41_2 C 0.4207(2) 0.5794(5) 0.9957(2) 0.072(7) Uiso 0.1796(15) 1 d PGU . -2
C42_2 C 0.4025(2) 0.6666(5) 0.9623(3) 0.107(9) Uiso 0.1796(15) 1 d PGU . -2
C43_2 C 0.4202(2) 0.6973(4) 0.9042(3) 0.106(10) Uiso 0.1796(15) 1 d PGU . -2
C44_2 C 0.3936(2) 0.7397(4) 0.8536(3) 0.127(12) Uiso 0.1796(15) 1 d PGU . -2
C45_2 C 0.4067(2) 0.7314(4) 0.7902(3) 0.105(10) Uiso 0.1796(15) 1 d PGU . -2
C46_2 C 0.3683(2) 0.7415(3) 0.7367(3) 0.079(9) Uiso 0.1796(15) 1 d PGU . -2
C47_2 C 0.3129(2) 0.7539(3) 0.7417(3) 0.108(9) Uiso 0.1796(15) 1 d PGU . -2
C48_2 C 0.2806(2) 0.7281(3) 0.6902(3) 0.104(9) Uiso 0.1796(15) 1 d PGU . -2
C49_2 C 0.2290(2) 0.7022(3) 0.6961(3) 0.074(9) Uiso 0.1796(15) 1 d PGU . -2
C50_2 C 0.2124(2) 0.6357(4) 0.6493(2) 0.081(9) Uiso 0.1796(15) 1 d PGU . -2
C51_2 C 0.17990(18) 0.5684(4) 0.6612(2) 0.066(7) Uiso 0.1796(15) 1 d PGU . -2
C52_2 C 0.18715(18) 0.4851(4) 0.6390(2) 0.055(4) Uiso 0.1796(15) 1 d PGU . -2
C53_2 C 0.17952(16) 0.4115(4) 0.6770(2) 0.061(4) Uiso 0.1796(15) 1 d PGU . -2
C54_2 C 0.21805(19) 0.3435(4) 0.6641(2) 0.046(4) Uiso 0.1796(15) 1 d PGU . -2
C55_2 C 0.2358(2) 0.2835(3) 0.7143(3) 0.049(4) Uiso 0.1796(15) 1 d PGU . -2
C56_2 C 0.2836(2) 0.2496(3) 0.7060(3) 0.074(5) Uiso 0.1796(15) 1 d PGU . -2
C57_2 C 0.3196(2) 0.2153(3) 0.7607(3) 0.061(5) Uiso 0.1796(15) 1 d PGU . -2
C58_2 C 0.3010(2) 0.2101(3) 0.8201(3) 0.073(5) Uiso 0.1796(15) 1 d PGU . -2
C59_2 C 0.3403(3) 0.2092(3) 0.8703(3) 0.069(4) Uiso 0.1796(15) 1 d PGU . -2
C60_2 C 0.3951(2) 0.2346(4) 0.8653(3) 0.072(5) Uiso 0.1796(15) 1 d PGU . -2
C61_2 C 0.4113(2) 0.2777(4) 0.9233(3) 0.083(5) Uiso 0.1796(15) 1 d PGU . -2
C62_2 C 0.4476(2) 0.3442(5) 0.9232(3) 0.073(5) Uiso 0.1796(15) 1 d PGU . -2
C63_2 C 0.4453(2) 0.4177(5) 0.9705(3) 0.069(5) Uiso 0.1796(15) 1 d PGU . -2
C64_2 C 0.46988(17) 0.4938(5) 0.9329(3) 0.075(5) Uiso 0.1796(15) 1 d PGU . -2
C65_2 C 0.45749(19) 0.5696(5) 0.9439(3) 0.074(5) Uiso 0.1796(15) 1 d PGU . -2
C66_2 C 0.45838(19) 0.6299(5) 0.8914(3) 0.091(10) Uiso 0.1796(15) 1 d PGU . -2
C67_2 C 0.46490(16) 0.6138(4) 0.8297(3) 0.073(6) Uiso 0.1796(15) 1 d PGU . -2
C68_2 C 0.44251(19) 0.6682(4) 0.7782(3) 0.103(10) Uiso 0.1796(15) 1 d PGU . -2
C69_2 C 0.42966(19) 0.6332(4) 0.7162(3) 0.070(6) Uiso 0.1796(15) 1 d PGU . -2
C70_2 C 0.3867(2) 0.6862(4) 0.6898(3) 0.068(6) Uiso 0.1796(15) 1 d PGU . -2
C71_2 C 0.3516(2) 0.6525(4) 0.6418(3) 0.069(7) Uiso 0.1796(15) 1 d PGU . -2
C72_2 C 0.2989(2) 0.6780(4) 0.6391(2) 0.065(7) Uiso 0.1796(15) 1 d PGU . -2
C73_2 C 0.2568(2) 0.6220(4) 0.6144(2) 0.061(7) Uiso 0.1796(15) 1 d PGU . -2
C74_2 C 0.2660(2) 0.5342(4) 0.59160(18) 0.055(5) Uiso 0.1796(15) 1 d PGU . -2
C75_2 C 0.2314(2) 0.4704(4) 0.60090(19) 0.056(4) Uiso 0.1796(15) 1 d PGU . -2
C76_2 C 0.2477(2) 0.3781(4) 0.6188(2) 0.051(4) Uiso 0.1796(15) 1 d PGU . -2
C77_2 C 0.2995(2) 0.3572(4) 0.6211(2) 0.052(4) Uiso 0.1796(15) 1 d PGU . -2
C78_2 C 0.3171(2) 0.2872(3) 0.6646(2) 0.069(5) Uiso 0.1796(15) 1 d PGU . -2
C79_2 C 0.3701(2) 0.2894(4) 0.6952(3) 0.071(5) Uiso 0.1796(15) 1 d PGU . -2
C80_2 C 0.3721(2) 0.2414(3) 0.7531(3) 0.064(5) Uiso 0.1796(15) 1 d PGU . -2
C81_2 C 0.4095(2) 0.2635(4) 0.8051(3) 0.042(3) Uiso 0.1796(15) 1 d PGU . -2
C82_2 C 0.44280(17) 0.3360(4) 0.8025(3) 0.044(3) Uiso 0.1796(15) 1 d PGU . -2
C83_2 C 0.46441(16) 0.3764(4) 0.8615(3) 0.061(5) Uiso 0.1796(15) 1 d PGU . -2
C84_2 C 0.47816(14) 0.4635(5) 0.8669(3) 0.079(5) Uiso 0.1796(15) 1 d PGU . -2
C85_2 C 0.47272(13) 0.5184(5) 0.8156(3) 0.073(5) Uiso 0.1796(15) 1 d PGU . -2
C86_2 C 0.45428(14) 0.4822(4) 0.7492(3) 0.081(5) Uiso 0.1796(15) 1 d PGU . -2
C87_2 C 0.43416(17) 0.5398(4) 0.7011(3) 0.091(7) Uiso 0.1796(15) 1 d PGU . -2
C88_2 C 0.40257(19) 0.5127(4) 0.6493(2) 0.070(5) Uiso 0.1796(15) 1 d PGU . -2
C89_2 C 0.3612(2) 0.5680(4) 0.6182(2) 0.076(8) Uiso 0.1796(15) 1 d PGU . -2
C90_2 C 0.3203(2) 0.5097(4) 0.59311(19) 0.065(4) Uiso 0.1796(15) 1 d PGU . -2
C91_2 C 0.3352(2) 0.4190(4) 0.6082(2) 0.070(5) Uiso 0.1796(15) 1 d PGU . -2
C92_2 C 0.3866(2) 0.4239(4) 0.6433(2) 0.075(5) Uiso 0.1796(15) 1 d PGU . -2
C93_2 C 0.40262(19) 0.3595(4) 0.6901(3) 0.072(4) Uiso 0.1796(15) 1 d PGU . -2
C94_2 C 0.44032(15) 0.3942(4) 0.7483(3) 0.081(5) Uiso 0.1796(15) 1 d PGU . -2
Ni1 Ni 0.481944(14) 0.5000 0.576732(18) 0.01766(12) Uani 1 2 d S . .
N1 N 0.53826(10) 0.5000 0.64699(13) 0.0196(5) Uani 1 2 d SU . .
N2 N 0.48085(7) 0.37015(13) 0.57798(9) 0.0199(3) Uani 1 1 d U . .
N3 N 0.42430(10) 0.5000 0.50795(13) 0.0192(5) Uani 1 2 d SU . .
C95 C 0.60181(9) 0.45502(16) 0.72781(11) 0.0234(4) Uani 1 1 d U . .
C96 C 0.56242(8) 0.42803(14) 0.67748(10) 0.0204(4) Uani 1 1 d U . .
C97 C 0.55040(8) 0.34073(15) 0.66364(11) 0.0221(4) Uani 1 1 d U . .
H97 H 0.5700 0.2963 0.6874 0.026 Uiso 1 1 calc R . .
C98 C 0.51163(8) 0.31414(14) 0.61731(10) 0.0210(4) Uani 1 1 d U . .
C99 C 0.49818(9) 0.22231(15) 0.60452(11) 0.0237(4) Uani 1 1 d U . .
C100 C 0.45878(9) 0.22252(15) 0.55609(12) 0.0239(4) Uani 1 1 d U . .
C101 C 0.44857(8) 0.31446(14) 0.54018(11) 0.0206(4) Uani 1 1 d U . .
C102 C 0.41028(8) 0.34109(15) 0.49342(11) 0.0217(4) Uani 1 1 d U . .
H102 H 0.3908 0.2967 0.4694 0.026 Uiso 1 1 calc R . .
C103 C 0.39856(8) 0.42807(14) 0.47943(10) 0.0198(4) Uani 1 1 d U . .
C104 C 0.35577(8) 0.45497(15) 0.43308(10) 0.0218(4) Uani 1 1 d U . .
C105 C 0.63360(10) 0.39306(17) 0.77196(12) 0.0288(5) Uiso 1 1 d U . .
H10A H 0.6654 0.4243 0.7911 0.035 Uiso 1 1 calc R . .
H10B H 0.6450 0.3425 0.7474 0.035 Uiso 1 1 calc R . .
C106 C 0.60391(12) 0.3578(2) 0.82460(15) 0.0396(6) Uiso 1 1 d U . .
H10C H 0.6274 0.3214 0.8535 0.059 Uiso 1 1 calc R . .
H10D H 0.5743 0.3217 0.8062 0.059 Uiso 1 1 calc R . .
H10E H 0.5910 0.4075 0.8478 0.059 Uiso 1 1 calc R . .
C107 C 0.52300(11) 0.14509(16) 0.64089(13) 0.0306(5) Uani 1 1 d U . .
H10F H 0.5613 0.1542 0.6478 0.037 Uiso 1 1 calc R . .
H10G H 0.5162 0.0907 0.6153 0.037 Uiso 1 1 calc R . .
C108 C 0.50277(14) 0.1318(2) 0.70472(16) 0.0450(7) Uani 1 1 d U . .
H10H H 0.5202 0.0805 0.7261 0.068 Uiso 1 1 calc R . .
H10I H 0.4649 0.1214 0.6983 0.068 Uiso 1 1 calc R . .
H10J H 0.5102 0.1847 0.7308 0.068 Uiso 1 1 calc R . .
C109 C 0.42895(10) 0.14593(16) 0.52475(13) 0.0303(5) Uani 1 1 d U . .
H10K H 0.4493 0.0909 0.5341 0.036 Uiso 1 1 calc R . .
H10L H 0.4249 0.1549 0.4784 0.036 Uiso 1 1 calc R . .
C110 C 0.37436(12) 0.1348(2) 0.54679(17) 0.0411(6) Uani 1 1 d U . .
H11A H 0.3568 0.0835 0.5256 0.062 Uiso 1 1 calc R . .
H11B H 0.3535 0.1881 0.5361 0.062 Uiso 1 1 calc R . .
H11C H 0.3781 0.1256 0.5926 0.062 Uiso 1 1 calc R . .
C111 C 0.31725(9) 0.39354(17) 0.39767(11) 0.0261(4) Uani 1 1 d U . .
H11D H 0.3359 0.3405 0.3846 0.031 Uiso 1 1 calc R . .
H11E H 0.3008 0.4234 0.3590 0.031 Uiso 1 1 calc R . .
C112 C 0.27453(10) 0.3647(2) 0.43775(13) 0.0335(5) Uani 1 1 d U . .
H11F H 0.2486 0.3285 0.4120 0.050 Uiso 1 1 calc R . .
H11G H 0.2575 0.4172 0.4529 0.050 Uiso 1 1 calc R . .
H11H H 0.2903 0.3300 0.4739 0.050 Uiso 1 1 calc R . .
C113 C 0.12579(19) 0.5000 0.2142(2) 0.0300(9) Uani 0.40 1 d PDU A 1
H113 H 0.0943 0.5000 0.2334 0.036 Uiso 0.40 1 calc PR A 1
C114 C 0.12353(19) 0.5000 0.1482(2) 0.0345(10) Uani 0.40 1 d PDU A 1
H114 H 0.0907 0.5000 0.1227 0.041 Uiso 0.40 1 calc PR A 1
C115 C 0.1691(2) 0.5000 0.1206(2) 0.0376(10) Uani 0.40 1 d PDU A 1
H115 H 0.1677 0.5000 0.0759 0.045 Uiso 0.40 1 calc PR A 1
C116 C 0.2171(2) 0.5000 0.1576(3) 0.0403(12) Uani 0.40 1 d PDU A 1
H116 H 0.2486 0.5000 0.1383 0.048 Uiso 0.40 1 calc PR A 1
C117 C 0.21920(18) 0.5000 0.2226(2) 0.0336(9) Uani 0.40 1 d PDU A 1
H117 H 0.2522 0.5000 0.2479 0.040 Uiso 0.40 1 calc PR A 1
C118 C 0.17346(18) 0.5000 0.2516(2) 0.0282(8) Uani 0.40 1 d PDU A 1
C119 C 0.17670(17) 0.5000 0.3269(2) 0.0233(8) Uani 0.40 1 d PDU A 1
H11I H 0.2064 0.5364 0.3446 0.035 Uiso 0.40 1 calc PR A 1
H11J H 0.1815 0.4392 0.3426 0.035 Uiso 0.40 1 calc PR A 1
H11K H 0.1443 0.5244 0.3396 0.035 Uiso 0.40 1 calc PR A 1
C120 C 0.1368(7) 0.5000 0.1843(10) 0.045(4) Uiso 0.10 1 d PDU B 2
H120 H 0.1196 0.5000 0.1424 0.054 Uiso 0.10 1 calc PR B 2
C121 C 0.1079(8) 0.5000 0.2352(9) 0.044(4) Uiso 0.10 1 d PDU B 2
H121 H 0.0707 0.5000 0.2281 0.053 Uiso 0.10 1 calc PR B 2
C122 C 0.1324(7) 0.5000 0.2952(9) 0.046(4) Uiso 0.10 1 d PDU B 2
H122 H 0.1118 0.5000 0.3294 0.055 Uiso 0.10 1 calc PR B 2
C123 C 0.1849(6) 0.5000 0.3078(8) 0.022(4) Uiso 0.10 1 d PDU B 2
H123 H 0.2013 0.5000 0.3501 0.027 Uiso 0.10 1 calc PR B 2
C124 C 0.2149(8) 0.5000 0.2568(9) 0.049(4) Uiso 0.10 1 d PDU B 2
H124 H 0.2520 0.5000 0.2649 0.058 Uiso 0.10 1 calc PR B 2
C125 C 0.1912(8) 0.5000 0.1949(9) 0.051(4) Uiso 0.10 1 d PDU B 2
C126 C 0.2262(15) 0.5000 0.1391(15) 0.080(11) Uiso 0.10 1 d PDU B 2
H12A H 0.2336 0.5612 0.1276 0.119 Uiso 0.10 1 calc PR B 2
H12B H 0.2076 0.4697 0.1025 0.119 Uiso 0.10 1 calc PR B 2
H12C H 0.2592 0.4692 0.1524 0.119 Uiso 0.10 1 calc PR B 2
C127 C -0.0643(2) 0.5151(6) 0.0207(3) 0.040(3) Uani 0.50 1 d PU C -1
H127 H -0.0787 0.5532 -0.0123 0.048 Uiso 0.50 1 calc PR C -1
C128 C -0.0666(3) 0.4231(5) 0.0116(3) 0.0440(14) Uani 0.50 1 d PU C -1
H128 H -0.0822 0.3995 -0.0275 0.053 Uiso 0.50 1 calc PR C -1
C129 C -0.0457(3) 0.3652(6) 0.0608(4) 0.0496(17) Uani 0.50 1 d PU C -1
H129 H -0.0477 0.3028 0.0555 0.060 Uiso 0.50 1 calc PR C -1
C130 C -0.0228(3) 0.4011(7) 0.1159(4) 0.0566(19) Uani 0.50 1 d PU C -1
H130 H -0.0081 0.3630 0.1488 0.068 Uiso 0.50 1 calc PR C -1
C131 C -0.0203(2) 0.491(2) 0.1249(3) 0.052(4) Uani 0.50 1 d PU C -1
H131 H -0.0043 0.5137 0.1641 0.062 Uiso 0.50 1 calc PR C -1
C132 C -0.0411(2) 0.5518(5) 0.0774(3) 0.0459(15) Uani 0.50 1 d PU C -1
C133 C -0.0395(4) 0.6563(7) 0.0868(5) 0.055(2) Uani 0.50 1 d PU C -1
H13A H -0.0230 0.6704 0.1294 0.082 Uiso 0.50 1 calc PR C -1
H13B H -0.0753 0.6797 0.0813 0.082 Uiso 0.50 1 calc PR C -1
H133 H -0.0194 0.6832 0.0555 0.082 Uiso 0.50 1 calc PR C -1

loop_
_atom_site_aniso_label
_atom_site_aniso_U_11
_atom_site_aniso_U_22
_atom_site_aniso_U_33
_atom_site_aniso_U_23
_atom_site_aniso_U_13
_atom_site_aniso_U_12
Ca1 0.0601(11) 0.121(2) 0.0282(7) 0.000 -0.0097(7) 0.000
C1_1 0.078(4) 0.034(3) 0.101(5) 0.007(3) -0.039(4) 0.021(3)
C2_1 0.066(4) 0.073(4) 0.083(4) -0.014(3) -0.013(3) 0.045(3)
C3_1 0.047(3) 0.071(4) 0.091(5) -0.004(4) -0.024(3) 0.022(3)
C4_1 0.062(4) 0.076(4) 0.082(4) 0.008(4) -0.044(3) 0.021(3)
C5_1 0.097(5) 0.066(4) 0.091(5) 0.036(4) -0.034(4) 0.014(4)
C6_1 0.128(6) 0.083(5) 0.078(5) 0.053(4) -0.010(5) -0.003(5)
C7_1 0.108(5) 0.076(4) 0.096(5) 0.058(4) -0.014(4) -0.040(4)
C8_1 0.100(5) 0.041(3) 0.113(5) 0.039(4) -0.043(4) -0.028(3)
C9_1 0.091(4) 0.034(3) 0.102(5) 0.006(3) -0.040(4) 0.009(3)
C10_1 0.100(5) 0.028(2) 0.110(5) -0.030(3) -0.033(4) 0.029(3)
C11_1 0.074(4) 0.084(4) 0.100(5) -0.057(4) -0.002(4) 0.050(4)
C12_1 0.056(3) 0.105(5) 0.104(5) -0.040(4) 0.003(4) 0.044(4)
C13_1 0.035(3) 0.125(5) 0.077(4) -0.013(4) 0.026(3) 0.025(3)
C14_1 0.032(2) 0.131(6) 0.089(5) -0.011(4) 0.013(3) 0.011(3)
C15_1 0.038(3) 0.090(5) 0.094(5) -0.002(4) -0.019(3) 0.008(3)
C16_1 0.035(3) 0.093(6) 0.065(5) 0.000 -0.019(3) 0.000
C17_1 0.038(4) 0.086(6) 0.054(4) 0.000 -0.028(3) 0.000
C18_1 0.065(4) 0.098(5) 0.057(4) 0.016(3) -0.040(3) 0.011(4)
C19_1 0.106(5) 0.115(6) 0.038(3) 0.033(3) -0.021(3) -0.003(5)
C20_1 0.130(6) 0.106(5) 0.058(4) 0.058(4) 0.005(4) 0.000(5)
C21_1 0.133(7) 0.137(7) 0.081(5) 0.071(5) 0.035(5) -0.006(6)
C22_1 0.127(6) 0.082(5) 0.089(5) 0.046(4) 0.015(5) -0.032(5)
C23_1 0.112(5) 0.092(5) 0.098(5) 0.045(4) 0.019(5) -0.033(5)
C24_1 0.088(4) 0.059(3) 0.090(4) 0.028(3) 0.001(4) -0.038(3)
C25_1 0.087(5) 0.034(3) 0.111(5) 0.033(3) -0.036(4) -0.041(3)
C26_1 0.074(4) 0.021(2) 0.096(4) -0.002(2) -0.039(3) -0.014(2)
C27_1 0.080(4) 0.029(2) 0.093(4) -0.033(3) -0.044(4) 0.016(3)
C28_1 0.076(4) 0.065(4) 0.067(3) -0.055(3) -0.011(3) 0.021(3)
C29_1 0.071(4) 0.110(5) 0.065(4) -0.053(4) 0.000(3) 0.041(4)
C30_1 0.070(4) 0.120(5) 0.053(3) -0.027(4) 0.032(3) 0.029(4)
C31_1 0.055(3) 0.131(5) 0.079(4) -0.026(4) 0.052(3) -0.003(3)
C40_1 0.096(6) 0.117(7) 0.037(4) 0.000 -0.006(4) 0.000
C41_1 0.112(7) 0.114(7) 0.029(4) 0.000 0.023(4) 0.000
C42_1 0.138(6) 0.131(6) 0.068(4) 0.034(4) 0.056(4) 0.014(5)
C43_1 0.115(5) 0.134(6) 0.080(5) 0.013(4) 0.071(4) 0.004(5)
C44_1 0.093(5) 0.118(6) 0.100(5) 0.034(4) 0.055(4) -0.017(4)
C45_1 0.054(3) 0.127(6) 0.117(5) 0.022(5) 0.055(4) -0.007(4)
C46_1 0.043(3) 0.094(5) 0.107(5) 0.009(4) 0.030(3) -0.024(3)
C47_1 0.059(3) 0.074(4) 0.098(5) 0.015(4) 0.001(3) -0.048(3)
C48_1 0.047(3) 0.054(3) 0.091(4) -0.004(3) -0.012(3) -0.034(3)
C49_1 0.062(3) 0.031(2) 0.079(4) -0.009(2) -0.032(3) -0.016(2)
C50_1 0.062(3) 0.038(2) 0.054(3) -0.018(2) -0.032(3) -0.001(2)
C51_1 0.078(4) 0.065(4) 0.044(3) -0.034(3) -0.015(3) 0.011(3)
C52_1 0.093(4) 0.095(5) 0.028(2) -0.025(3) 0.003(3) 0.008(4)
C53_1 0.086(5) 0.133(6) 0.033(3) -0.008(3) 0.027(3) 0.010(5)
C70_1 0.019(3) 0.113(7) 0.110(7) 0.000 0.007(4) 0.000
C71_1 0.020(3) 0.073(5) 0.094(6) 0.000 -0.017(3) 0.000
C72_1 0.031(2) 0.059(3) 0.080(4) -0.009(3) -0.023(2) -0.014(2)
C73_1 0.064(3) 0.043(3) 0.067(4) -0.012(3) -0.043(3) 0.001(2)
C74_1 0.071(5) 0.055(4) 0.032(3) 0.000 -0.027(3) 0.000
C75_1 0.086(6) 0.085(6) 0.028(3) 0.000 -0.018(4) 0.000
Ni1 0.01558(19) 0.01475(19) 0.0223(2) 0.000 0.00071(13) 0.000
N1 0.0176(11) 0.0181(11) 0.0230(12) 0.000 0.0019(9) 0.000
N2 0.0181(8) 0.0174(8) 0.0240(8) -0.0002(6) 0.0018(6) 0.0006(6)
N3 0.0157(10) 0.0164(11) 0.0251(12) 0.000 0.0008(9) 0.000
C95 0.0219(9) 0.0262(11) 0.0214(9) 0.0005(8) 0.0002(7) 0.0010(8)
C96 0.0185(9) 0.0210(10) 0.0218(9) 0.0010(7) 0.0023(7) 0.0010(7)
C97 0.0218(9) 0.0196(9) 0.0247(10) 0.0016(8) 0.0018(7) 0.0022(7)
C98 0.0211(9) 0.0171(9) 0.0248(10) 0.0007(7) 0.0033(7) 0.0015(7)
C99 0.0246(10) 0.0161(9) 0.0303(11) 0.0011(8) 0.0034(8) 0.0020(7)
C100 0.0249(10) 0.0153(9) 0.0315(11) -0.0004(8) 0.0038(8) -0.0001(7)
C101 0.0195(9) 0.0149(8) 0.0276(10) -0.0014(7) 0.0035(7) -0.0012(7)
C102 0.0206(9) 0.0183(9) 0.0260(10) -0.0021(7) 0.0019(7) -0.0013(7)
C103 0.0165(8) 0.0202(9) 0.0226(9) -0.0010(7) 0.0016(7) -0.0010(7)
C104 0.0194(9) 0.0230(10) 0.0226(9) -0.0011(8) 0.0011(7) -0.0002(7)
C107 0.0344(12) 0.0183(10) 0.0382(13) 0.0047(9) 0.0013(10) 0.0049(9)
C108 0.0586(19) 0.0322(14) 0.0459(16) 0.0155(12) 0.0125(14) 0.0086(13)
C109 0.0321(11) 0.0171(9) 0.0410(13) -0.0027(9) 0.0017(10) -0.0027(8)
C110 0.0392(14) 0.0319(13) 0.0531(17) -0.0009(12) 0.0087(12) -0.0152(11)
C111 0.0223(9) 0.0293(11) 0.0256(10) -0.0039(9) -0.0017(8) -0.0036(8)
C112 0.0253(11) 0.0379(14) 0.0372(13) -0.0066(11) 0.0029(9) -0.0093(10)
C113 0.028(2) 0.033(2) 0.030(2) 0.000 0.0089(17) 0.000
C114 0.031(2) 0.041(2) 0.031(2) 0.000 -0.0002(17) 0.000
C115 0.038(2) 0.046(3) 0.028(2) 0.000 0.0048(18) 0.000
C116 0.030(2) 0.056(3) 0.037(3) 0.000 0.010(2) 0.000
C117 0.027(2) 0.042(2) 0.032(2) 0.000 0.0020(17) 0.000
C118 0.033(2) 0.0250(18) 0.0274(19) 0.000 0.0056(16) 0.000
C119 0.0260(19) 0.031(2) 0.0145(17) 0.000 0.0108(15) 0.000
C127 0.038(2) 0.047(9) 0.036(2) -0.004(3) 0.0033(18) -0.006(3)
C128 0.044(3) 0.050(4) 0.039(3) -0.008(3) 0.008(2) -0.003(3)
C129 0.044(4) 0.055(5) 0.050(4) -0.009(4) 0.011(3) 0.009(3)
C130 0.046(3) 0.083(6) 0.041(3) 0.006(4) 0.004(3) 0.023(4)
C131 0.036(2) 0.085(11) 0.035(2) -0.018(6) 0.0053(18) -0.006(5)
C132 0.031(3) 0.066(4) 0.042(3) -0.015(3) 0.011(2) -0.007(3)
C133 0.050(4) 0.068(6) 0.048(5) -0.026(4) 0.015(4) -0.025(4)

loop_
_atom_type_symbol
_atom_type_description
_atom_type_scat_dispersion_real
_atom_type_scat_dispersion_imag
_atom_type_scat_source
C C 0.0033 0.0016 'International Tables Vol C Tables 4.2.6.8 and 6.1.1.4'
H H 0.0000 0.0000 'International Tables Vol C Tables 4.2.6.8 and 6.1.1.4'
N N 0.0061 0.0033 'International Tables Vol C Tables 4.2.6.8 and 6.1.1.4'
Ca Ca 0.2262 0.3064 'International Tables Vol C Tables 4.2.6.8 and 6.1.1.4'
Ni Ni 0.3393 1.1124 'International Tables Vol C Tables 4.2.6.8 and 6.1.1.4'

loop_
_geom_angle_atom_site_label_1
_geom_angle_atom_site_label_2
_geom_angle_atom_site_label_3
_geom_angle
_geom_angle_site_symmetry_1
_geom_angle_site_symmetry_3
C75_1 Ca1 C74_1 33.2(4) . .
C75_1 Ca1 C52_1 35.1(3) . 6_565
C74_1 Ca1 C52_1 60.2(3) . 6_565
C75_1 Ca1 C52_1 35.1(3) . .
C74_1 Ca1 C52_1 60.2(3) . .
C52_1 Ca1 C52_1 54.8(4) 6_565 .
C75_1 Ca1 C73_1 56.1(3) . 6_565
C74_1 Ca1 C73_1 31.8(2) . 6_565
C52_1 Ca1 C73_1 65.1(3) 6_565 6_565
C52_1 Ca1 C73_1 89.4(3) . 6_565
C75_1 Ca1 C73_1 56.1(3) . .
C74_1 Ca1 C73_1 31.8(2) . .
C52_1 Ca1 C73_1 89.4(3) 6_565 .
C52_1 Ca1 C73_1 65.1(3) . .
C73_1 Ca1 C73_1 52.9(3) 6_565 .
C75_1 Ca1 C53_1 54.8(3) . .
C74_1 Ca1 C53_1 86.5(3) . .
C52_1 Ca1 C53_1 52.4(3) 6_565 .
C52_1 Ca1 C53_1 30.4(3) . .
C73_1 Ca1 C53_1 109.8(3) 6_565 .
C73_1 Ca1 C53_1 95.5(3) . .
C75_1 Ca1 C53_1 54.8(3) . 6_565
C74_1 Ca1 C53_1 86.5(3) . 6_565
C52_1 Ca1 C53_1 30.4(3) 6_565 6_565
C52_1 Ca1 C53_1 52.4(3) . 6_565
C73_1 Ca1 C53_1 95.5(3) 6_565 6_565
C73_1 Ca1 C53_1 109.8(3) . 6_565
C53_1 Ca1 C53_1 31.7(5) . 6_565
C75_1 Ca1 C51_1 56.38(17) . .
C74_1 Ca1 C51_1 66.27(19) . .
C52_1 Ca1 C51_1 83.6(3) 6_565 .
C52_1 Ca1 C51_1 29.4(3) . .
C73_1 Ca1 C51_1 97.9(2) 6_565 .
C73_1 Ca1 C51_1 53.3(2) . .
C53_1 Ca1 C51_1 50.9(3) . .
C53_1 Ca1 C51_1 79.6(3) 6_565 .
C75_1 Ca1 C51_1 56.38(17) . 6_565
C74_1 Ca1 C51_1 66.27(19) . 6_565
C52_1 Ca1 C51_1 29.4(3) 6_565 6_565
C52_1 Ca1 C51_1 83.6(3) . 6_565
C73_1 Ca1 C51_1 53.3(2) 6_565 6_565
C73_1 Ca1 C51_1 97.9(2) . 6_565
C53_1 Ca1 C51_1 79.6(3) . 6_565
C53_1 Ca1 C51_1 50.9(3) 6_565 6_565
C51_1 Ca1 C51_1 111.2(3) . 6_565
C75_1 Ca1 C50_1 63.71(19) . 6_565
C74_1 Ca1 C50_1 55.19(13) . 6_565
C52_1 Ca1 C50_1 52.1(3) 6_565 6_565
C52_1 Ca1 C50_1 98.0(3) . 6_565
C73_1 Ca1 C50_1 29.81(18) 6_565 6_565
C73_1 Ca1 C50_1 82.03(19) . 6_565
C53_1 Ca1 C50_1 104.5(3) . 6_565
C53_1 Ca1 C50_1 78.6(3) 6_565 6_565
C51_1 Ca1 C50_1 118.1(2) . 6_565
C51_1 Ca1 C50_1 28.4(2) 6_565 6_565
C75_1 Ca1 C50_1 63.7(2) . .
C74_1 Ca1 C50_1 55.19(13) . .
C52_1 Ca1 C50_1 98.0(3) 6_565 .
C52_1 Ca1 C50_1 52.1(3) . .
C73_1 Ca1 C50_1 82.02(19) 6_565 .
C73_1 Ca1 C50_1 29.81(18) . .
C53_1 Ca1 C50_1 78.6(3) . .
C53_1 Ca1 C50_1 104.5(3) 6_565 .
C51_1 Ca1 C50_1 28.4(2) . .
C51_1 Ca1 C50_1 118.1(2) 6_565 .
C50_1 Ca1 C50_1 109.9(3) 6_565 .
C5_1 C1_1 C9_1 124.8(9) . .
C5_1 C1_1 C2_1 104.9(7) . .
C9_1 C1_1 C2_1 118.9(8) . .
C12_1 C2_1 C3_1 120.4(9) . .
C12_1 C2_1 C1_1 123.5(8) . .
C3_1 C2_1 C1_1 105.6(8) . .
C15_1 C3_1 C4_1 118.1(9) . .
C15_1 C3_1 C2_1 120.6(9) . .
C4_1 C3_1 C2_1 111.6(8) . .
C3_1 C4_1 C18_1 121.0(9) . .
C3_1 C4_1 C5_1 104.4(8) . .
C18_1 C4_1 C5_1 123.9(10) . .
C6_1 C5_1 C1_1 117.1(10) . .
C6_1 C5_1 C4_1 120.8(10) . .
C1_1 C5_1 C4_1 113.3(10) . .
C5_1 C6_1 C20_1 116.1(10) . .
C5_1 C6_1 C7_1 121.6(10) . .
C20_1 C6_1 C7_1 112.0(11) . .
C22_1 C7_1 C8_1 123.0(9) . .
C22_1 C7_1 C6_1 111.6(11) . .
C8_1 C7_1 C6_1 118.1(11) . .
C9_1 C8_1 C7_1 119.2(8) . .
C9_1 C8_1 C25_1 121.7(9) . .
C7_1 C8_1 C25_1 114.7(11) . .
C8_1 C9_1 C10_1 120.5(7) . .
C8_1 C9_1 C1_1 118.6(9) . .
C10_1 C9_1 C1_1 115.0(10) . .
C9_1 C10_1 C27_1 123.3(10) . .
C9_1 C10_1 C11_1 122.9(7) . .
C27_1 C10_1 C11_1 104.2(8) . .
C12_1 C11_1 C29_1 120.4(11) . .
C12_1 C11_1 C10_1 120.7(9) . .
C29_1 C11_1 C10_1 108.8(8) . .
C13_1 C12_1 C11_1 119.1(10) . .
C13_1 C12_1 C2_1 120.3(9) . .
C11_1 C12_1 C2_1 115.2(11) . .
C12_1 C13_1 C14_1 119.5(9) . .
C12_1 C13_1 C31_1 123.5(8) . .
C14_1 C13_1 C31_1 112.3(10) . .
C13_1 C14_1 C14_1 124.1(6) . 6_565
C13_1 C14_1 C15_1 121.3(9) . .
C14_1 C14_1 C15_1 106.0(5) 6_565 .
C3_1 C15_1 C16_1 122.6(9) . .
C3_1 C15_1 C14_1 117.4(8) . .
C16_1 C15_1 C14_1 110.6(8) . .
C17_1 C16_1 C15_1 121.6(6) . 6_565
C17_1 C16_1 C15_1 121.6(6) . .
C15_1 C16_1 C15_1 106.1(11) 6_565 .
C16_1 C17_1 C18_1 116.5(6) . .
C16_1 C17_1 C18_1 116.5(6) . 6_565
C18_1 C17_1 C18_1 122.6(11) . 6_565
C4_1 C18_1 C17_1 119.4(9) . .
C4_1 C18_1 C19_1 115.4(9) . .
C17_1 C18_1 C19_1 118.5(9) . .
C20_1 C19_1 C40_1 114.3(11) . .
C20_1 C19_1 C18_1 118.1(10) . .
C40_1 C19_1 C18_1 121.3(10) . .
C19_1 C20_1 C6_1 124.8(10) . .
C19_1 C20_1 C21_1 121.8(12) . .
C6_1 C20_1 C21_1 101.3(11) . .
C42_1 C21_1 C20_1 124.3(16) . .
C42_1 C21_1 C22_1 113.8(15) . .
C20_1 C21_1 C22_1 112.6(12) . .
C23_1 C22_1 C7_1 120.6(12) . .
C23_1 C22_1 C21_1 128.4(14) . .
C7_1 C22_1 C21_1 102.0(11) . .
C22_1 C23_1 C44_1 113.4(12) . .
C22_1 C23_1 C24_1 120.7(13) . .
C44_1 C23_1 C24_1 121.1(10) . .
C25_1 C24_1 C47_1 119.8(9) . .
C25_1 C24_1 C23_1 117.8(9) . .
C47_1 C24_1 C23_1 118.2(10) . .
C24_1 C25_1 C8_1 122.8(10) . .
C24_1 C25_1 C26_1 119.9(7) . .
C8_1 C25_1 C26_1 113.8(9) . .
C27_1 C26_1 C49_1 115.6(8) . .
C27_1 C26_1 C25_1 123.0(6) . .
C49_1 C26_1 C25_1 115.8(8) . .
C26_1 C27_1 C28_1 124.3(6) . .
C26_1 C27_1 C10_1 117.1(8) . .
C28_1 C27_1 C10_1 109.6(9) . .
C29_1 C28_1 C27_1 111.0(8) . .
C29_1 C28_1 C51_1 121.5(9) . .
C27_1 C28_1 C51_1 117.8(7) . .
C30_1 C29_1 C28_1 123.8(8) . .
C30_1 C29_1 C11_1 120.8(8) . .
C28_1 C29_1 C11_1 105.7(10) . .
C29_1 C30_1 C53_1 110.3(9) . .
C29_1 C30_1 C31_1 121.6(9) . .
C53_1 C30_1 C31_1 123.1(10) . .
C31_1 C31_1 C30_1 120.1(6) 6_565 .
C31_1 C31_1 C13_1 123.3(5) 6_565 .
C30_1 C31_1 C13_1 113.7(9) . .
C41_1 C40_1 C19_1 117.5(7) . .
C41_1 C40_1 C19_1 117.5(7) . 6_565
C19_1 C40_1 C19_1 117.6(13) . 6_565
C40_1 C41_1 C42_1 127.8(7) . 6_565
C40_1 C41_1 C42_1 127.8(7) . .
C42_1 C41_1 C42_1 89.4(14) 6_565 .
C21_1 C42_1 C43_1 121.0(15) . .
C21_1 C42_1 C41_1 112.4(14) . .
C43_1 C42_1 C41_1 119.9(12) . .
C43_1 C43_1 C44_1 119.7(7) 6_565 .
C43_1 C43_1 C42_1 105.3(8) 6_565 .
C44_1 C43_1 C42_1 126.4(11) . .
C43_1 C44_1 C45_1 120.4(12) . .
C43_1 C44_1 C23_1 116.1(11) . .
C45_1 C44_1 C23_1 117.5(11) . .
C45_1 C45_1 C44_1 119.1(7) 6_565 .
C45_1 C45_1 C46_1 109.4(6) 6_565 .
C44_1 C45_1 C46_1 121.9(10) . .
C70_1 C46_1 C45_1 106.0(10) . .
C70_1 C46_1 C47_1 120.8(9) . .
C45_1 C46_1 C47_1 122.9(9) . .
C48_1 C47_1 C24_1 121.4(9) . .
C48_1 C47_1 C46_1 116.1(8) . .
C24_1 C47_1 C46_1 117.9(9) . .
C47_1 C48_1 C49_1 121.4(7) . .
C47_1 C48_1 C72_1 121.9(8) . .
C49_1 C48_1 C72_1 108.0(7) . .
C50_1 C49_1 C48_1 109.3(6) . .
C50_1 C49_1 C26_1 121.3(8) . .
C48_1 C49_1 C26_1 121.7(7) . .
C51_1 C50_1 C49_1 121.7(6) . .
C51_1 C50_1 C73_1 121.2(7) . .
C49_1 C50_1 C73_1 107.0(8) . .
C51_1 C50_1 Ca1 72.3(3) . .
C49_1 C50_1 Ca1 98.9(3) . .
C73_1 C50_1 Ca1 69.4(3) . .
C52_1 C51_1 C50_1 120.0(7) . .
C52_1 C51_1 C28_1 115.2(8) . .
C50_1 C51_1 C28_1 117.8(7) . .
C52_1 C51_1 Ca1 64.1(3) . .
C50_1 C51_1 Ca1 79.4(3) . .
C28_1 C51_1 Ca1 101.8(3) . .
C51_1 C52_1 C53_1 118.6(8) . .
C51_1 C52_1 C75_1 119.6(8) . .
C53_1 C52_1 C75_1 111.5(9) . .
C51_1 C52_1 Ca1 86.5(4) . .
C53_1 C52_1 Ca1 84.5(4) . .
C75_1 C52_1 Ca1 66.4(4) . .
C30_1 C53_1 C52_1 128.3(10) . .
C30_1 C53_1 C53_1 116.7(7) . 6_565
C52_1 C53_1 C53_1 106.7(6) . 6_565
C30_1 C53_1 Ca1 100.7(4) . .
C52_1 C53_1 Ca1 65.1(4) . .
C53_1 C53_1 Ca1 74.2(2) 6_565 .
C71_1 C70_1 C46_1 120.9(7) . 6_565
C71_1 C70_1 C46_1 120.9(7) . .
C46_1 C70_1 C46_1 108.6(12) 6_565 .
C70_1 C71_1 C72_1 117.6(5) . .
C70_1 C71_1 C72_1 117.6(6) . 6_565
C72_1 C71_1 C72_1 117.5(10) . 6_565
C71_1 C72_1 C73_1 122.1(7) . .
C71_1 C72_1 C48_1 121.1(8) . .
C73_1 C72_1 C48_1 107.2(6) . .
C71_1 C72_1 Ca1 88.0(4) . .
C73_1 C72_1 Ca1 58.0(3) . .
C48_1 C72_1 Ca1 93.0(3) . .
C72_1 C73_1 C74_1 121.7(6) . .
C72_1 C73_1 C50_1 108.6(6) . .
C74_1 C73_1 C50_1 119.1(8) . .
C72_1 C73_1 Ca1 96.1(3) . .
C74_1 C73_1 Ca1 62.9(3) . .
C50_1 C73_1 Ca1 80.8(3) . .
C75_1 C74_1 C73_1 118.2(5) . 6_565
C75_1 C74_1 C73_1 118.2(5) . .
C73_1 C74_1 C73_1 114.9(9) 6_565 .
C75_1 C74_1 Ca1 69.9(4) . .
C73_1 C74_1 Ca1 85.4(3) 6_565 .
C73_1 C74_1 Ca1 85.4(3) . .
C74_1 C75_1 C52_1 121.7(6) . 6_565
C74_1 C75_1 C52_1 121.7(6) . .
C52_1 C75_1 C52_1 103.5(10) 6_565 .
C74_1 C75_1 Ca1 76.9(5) . .
C52_1 C75_1 Ca1 78.5(4) 6_565 .
C52_1 C75_1 Ca1 78.5(4) . .
C90_2 Ca2 C89_2 35.22(15) . .
C90_2 Ca2 C74_2 35.44(15) . .
C89_2 Ca2 C74_2 62.6(3) . .
C90_2 Ca2 C73_2 59.4(2) . .
C89_2 Ca2 C73_2 68.3(3) . .
C74_2 Ca2 C73_2 33.28(14) . .
C90_2 Ca2 C71_2 60.3(3) . .
C89_2 Ca2 C71_2 32.18(15) . .
C74_2 Ca2 C71_2 71.3(3) . .
C73_2 Ca2 C71_2 57.1(2) . .
C90_2 Ca2 C91_2 33.29(15) . .
C89_2 Ca2 C91_2 55.5(2) . .
C74_2 Ca2 C91_2 58.8(2) . .
C73_2 Ca2 C91_2 89.7(3) . .
C71_2 Ca2 C91_2 87.1(3) . .
C90_2 Ca2 C72_2 68.2(3) . .
C89_2 Ca2 C72_2 56.0(2) . .
C74_2 Ca2 C72_2 58.8(2) . .
C73_2 Ca2 C72_2 31.50(14) . .
C71_2 Ca2 C72_2 30.86(14) . .
C91_2 Ca2 C72_2 101.3(3) . .
C90_2 Ca2 C88_2 53.5(2) . .
C89_2 Ca2 C88_2 31.84(14) . .
C74_2 Ca2 C88_2 88.1(3) . .
C73_2 Ca2 C88_2 100.0(4) . .
C71_2 Ca2 C88_2 55.1(2) . .
C91_2 Ca2 C88_2 51.3(2) . .
C72_2 Ca2 C88_2 84.6(3) . .
C90_2 Ca2 C75_2 54.4(2) . .
C89_2 Ca2 C75_2 87.8(3) . .
C74_2 Ca2 C75_2 28.44(13) . .
C73_2 Ca2 C75_2 52.3(2) . .
C71_2 Ca2 C75_2 99.7(3) . .
C91_2 Ca2 C75_2 60.9(2) . .
C72_2 Ca2 C75_2 82.9(3) . .
C88_2 Ca2 C75_2 106.2(3) . .
C90_2 Ca2 C92_2 51.6(2) . .
C89_2 Ca2 C92_2 51.4(2) . .
C74_2 Ca2 C92_2 85.0(3) . .
C73_2 Ca2 C92_2 110.4(4) . .
C71_2 Ca2 C92_2 81.3(3) . .
C91_2 Ca2 C92_2 30.12(12) . .
C72_2 Ca2 C92_2 107.3(4) . .
C88_2 Ca2 C92_2 28.94(11) . .
C75_2 Ca2 C92_2 91.0(3) . .
C90_2 Ca2 C77_2 53.4(2) . .
C89_2 Ca2 C77_2 82.0(3) . .
C74_2 Ca2 C77_2 62.7(3) . .
C73_2 Ca2 C77_2 95.8(3) . .
C71_2 Ca2 C77_2 112.5(4) . .
C91_2 Ca2 C77_2 27.05(12) . .
C72_2 Ca2 C77_2 118.5(4) . .
C88_2 Ca2 C77_2 76.1(3) . .
C75_2 Ca2 C77_2 49.8(2) . .
C92_2 Ca2 C77_2 49.52(19) . .
C90_2 Ca2 C76_2 61.2(3) . .
C89_2 Ca2 C76_2 95.8(3) . .
C74_2 Ca2 C76_2 52.1(2) . .
C73_2 Ca2 C76_2 80.8(3) . .
C71_2 Ca2 C76_2 119.5(4) . .
C91_2 Ca2 C76_2 48.2(2) . .
C72_2 Ca2 C76_2 110.4(4) . .
C88_2 Ca2 C76_2 99.5(3) . .
C75_2 Ca2 C76_2 28.85(12) . .
C92_2 Ca2 C76_2 74.9(3) . .
C77_2 Ca2 C76_2 25.89(10) . .
C5_2 C1_2 C9_2 123.8 . .
C5_2 C1_2 C2_2 104.0 . .
C9_2 C1_2 C2_2 119.3 . .
C12_2 C2_2 C1_2 124.0 . .
C12_2 C2_2 C3_2 119.3 . .
C1_2 C2_2 C3_2 106.2 . .
C15_2 C3_2 C4_2 117.1 . .
C15_2 C3_2 C2_2 123.0 . .
C4_2 C3_2 C2_2 110.7 . .
C5_2 C4_2 C3_2 103.9 . .
C5_2 C4_2 C18_2 126.2 . .
C3_2 C4_2 C18_2 118.9 . .
C6_2 C5_2 C4_2 118.5 . .
C6_2 C5_2 C1_2 117.7 . .
C4_2 C5_2 C1_2 115.1 . .
C5_2 C6_2 C20_2 117.3 . .
C5_2 C6_2 C7_2 120.1 . .
C20_2 C6_2 C7_2 112.6 . .
C22_2 C7_2 C8_2 123.3 . .
C22_2 C7_2 C6_2 109.5 . .
C8_2 C7_2 C6_2 120.0 . .
C9_2 C8_2 C25_2 122.6 . .
C9_2 C8_2 C7_2 118.1 . .
C25_2 C8_2 C7_2 114.4 . .
C8_2 C9_2 C10_2 121.1 . .
C8_2 C9_2 C1_2 119.7 . .
C10_2 C9_2 C1_2 113.7 . .
C9_2 C10_2 C27_2 120.5 . .
C9_2 C10_2 C11_2 122.4 . .
C27_2 C10_2 C11_2 107.5 . .
C12_2 C11_2 C10_2 122.8 . .
C12_2 C11_2 C29_2 118.4 . .
C10_2 C11_2 C29_2 108.8 . .
C2_2 C12_2 C11_2 113.5 . .
C2_2 C12_2 C13_2 120.0 . .
C11_2 C12_2 C13_2 120.3 . .
C14_2 C13_2 C12_2 117.8 . .
C14_2 C13_2 C31_2 117.4 . .
C12_2 C13_2 C31_2 121.5 . .
C13_2 C14_2 C34_2 121.4 . .
C13_2 C14_2 C15_2 124.7 . .
C34_2 C14_2 C15_2 104.1 . .
C16_2 C15_2 C3_2 127.1 . .
C16_2 C15_2 C14_2 110.4 . .
C3_2 C15_2 C14_2 114.2 . .
C15_2 C16_2 C35_2 110.7 . .
C15_2 C16_2 C17_2 119.6 . .
C35_2 C16_2 C17_2 119.6 . .
C16_2 C17_2 C18_2 120.0 . .
C16_2 C17_2 C38_2 120.0 . .
C18_2 C17_2 C38_2 115.8 . .
C19_2 C18_2 C17_2 124.5 . .
C19_2 C18_2 C4_2 111.8 . .
C17_2 C18_2 C4_2 116.8 . .
C20_2 C19_2 C18_2 124.2 . .
C20_2 C19_2 C40_2 112.4 . .
C18_2 C19_2 C40_2 117.0 . .
C19_2 C20_2 C6_2 120.9 . .
C19_2 C20_2 C21_2 127.8 . .
C6_2 C20_2 C21_2 98.4 . .
C42_2 C21_2 C22_2 122.0 . .
C42_2 C21_2 C20_2 117.2 . .
C22_2 C21_2 C20_2 111.1 . .
C7_2 C22_2 C23_2 121.1 . .
C7_2 C22_2 C21_2 107.8 . .
C23_2 C22_2 C21_2 123.1 . .
C22_2 C23_2 C44_2 115.3 . .
C22_2 C23_2 C24_2 120.8 . .
C44_2 C23_2 C24_2 119.7 . .
C25_2 C24_2 C47_2 121.2 . .
C25_2 C24_2 C23_2 114.0 . .
C47_2 C24_2 C23_2 120.0 . .
C24_2 C25_2 C8_2 126.1 . .
C24_2 C25_2 C26_2 117.9 . .
C8_2 C25_2 C26_2 113.1 . .
C27_2 C26_2 C49_2 117.3 . .
C27_2 C26_2 C25_2 121.6 . .
C49_2 C26_2 C25_2 115.3 . .
C26_2 C27_2 C10_2 120.3 . .
C26_2 C27_2 C28_2 122.7 . .
C10_2 C27_2 C28_2 108.3 . .
C29_2 C28_2 C27_2 109.8 . .
C29_2 C28_2 C51_2 121.5 . .
C27_2 C28_2 C51_2 118.8 . .
C30_2 C29_2 C28_2 123.6 . .
C30_2 C29_2 C11_2 121.0 . .
C28_2 C29_2 C11_2 104.9 . .
C29_2 C30_2 C53_2 110.7 . .
C29_2 C30_2 C31_2 123.6 . .
C53_2 C30_2 C31_2 121.1 . .
C32_2 C31_2 C30_2 121.3 . .
C32_2 C31_2 C13_2 120.9 . .
C30_2 C31_2 C13_2 114.5 . .
C31_2 C32_2 C55_2 121.3 . .
C31_2 C32_2 C33_2 120.9 . .
C55_2 C32_2 C33_2 114.5 . .
C34_2 C33_2 C58_2 117.8 . .
C34_2 C33_2 C32_2 117.4 . .
C58_2 C33_2 C32_2 121.5 . .
C33_2 C34_2 C14_2 121.4 . .
C33_2 C34_2 C35_2 124.7 . .
C14_2 C34_2 C35_2 104.1 . .
C16_2 C35_2 C36_2 127.1 . .
C16_2 C35_2 C34_2 110.4 . .
C36_2 C35_2 C34_2 114.2 . .
C35_2 C36_2 C37_2 117.1 . .
C35_2 C36_2 C59_2 123.0 . .
C37_2 C36_2 C59_2 110.7 . .
C61_2 C37_2 C36_2 103.9 . .
C61_2 C37_2 C38_2 126.2 . .
C36_2 C37_2 C38_2 118.9 . .
C39_2 C38_2 C17_2 124.5 . .
C39_2 C38_2 C37_2 111.8 . .
C17_2 C38_2 C37_2 116.8 . .
C63_2 C39_2 C38_2 124.2 . .
C63_2 C39_2 C40_2 112.4 . .
C38_2 C39_2 C40_2 117.0 . .
C41_2 C40_2 C19_2 116.0 . .
C41_2 C40_2 C39_2 116.0 . .
C19_2 C40_2 C39_2 120.8 . .
C40_2 C41_2 C42_2 128.5 . .
C40_2 C41_2 C65_2 128.5 . .
C42_2 C41_2 C65_2 86.0 . .
C21_2 C42_2 C43_2 114.5 . .
C21_2 C42_2 C41_2 115.1 . .
C43_2 C42_2 C41_2 124.1 . .
C44_2 C43_2 C42_2 130.3 . .
C44_2 C43_2 C66_2 117.7 . .
C42_2 C43_2 C66_2 102.9 . .
C43_2 C44_2 C45_2 123.4 . .
C43_2 C44_2 C23_2 113.7 . .
C45_2 C44_2 C23_2 116.7 . .
C68_2 C45_2 C46_2 110.1 . .
C68_2 C45_2 C44_2 118.2 . .
C46_2 C45_2 C44_2 121.7 . .
C45_2 C46_2 C70_2 104.0 . .
C45_2 C46_2 C47_2 123.2 . .
C70_2 C46_2 C47_2 122.4 . .
C48_2 C47_2 C24_2 123.0 . .
C48_2 C47_2 C46_2 114.7 . .
C24_2 C47_2 C46_2 118.4 . .
C47_2 C48_2 C49_2 120.2 . .
C47_2 C48_2 C72_2 122.4 . .
C49_2 C48_2 C72_2 108.5 . .
C47_2 C48_2 Ca2 96.9(2) . .
C49_2 C48_2 Ca2 86.3(2) . .
C72_2 C48_2 Ca2 56.03(18) . .
C48_2 C49_2 C26_2 122.2 . .
C48_2 C49_2 C50_2 109.7 . .
C26_2 C49_2 C50_2 120.2 . .
C51_2 C50_2 C49_2 122.0 . .
C51_2 C50_2 C73_2 121.8 . .
C49_2 C50_2 C73_2 105.6 . .
C51_2 C50_2 Ca2 90.6(2) . .
C49_2 C50_2 Ca2 89.4(2) . .
C73_2 C50_2 Ca2 56.34(19) . .
C50_2 C51_2 C52_2 120.9 . .
C50_2 C51_2 C28_2 117.6 . .
C52_2 C51_2 C28_2 115.2 . .
C51_2 C52_2 C53_2 119.8 . .
C51_2 C52_2 C75_2 118.0 . .
C53_2 C52_2 C75_2 111.4 . .
C52_2 C53_2 C30_2 126.8 . .
C52_2 C53_2 C54_2 107.5 . .
C30_2 C53_2 C54_2 117.6 . .
C76_2 C54_2 C55_2 126.7 . .
C76_2 C54_2 C53_2 107.5 . .
C55_2 C54_2 C53_2 117.6 . .
C56_2 C55_2 C54_2 110.7 . .
C56_2 C55_2 C32_2 123.6 . .
C54_2 C55_2 C32_2 121.1 . .
C55_2 C56_2 C78_2 123.5 . .
C55_2 C56_2 C57_2 121.1 . .
C78_2 C56_2 C57_2 104.9 . .
C58_2 C57_2 C80_2 122.9 . .
C58_2 C57_2 C56_2 118.4 . .
C80_2 C57_2 C56_2 108.8 . .
C59_2 C58_2 C57_2 113.5 . .
C59_2 C58_2 C33_2 120.0 . .
C57_2 C58_2 C33_2 120.3 . .
C58_2 C59_2 C60_2 124.0 . .
C58_2 C59_2 C36_2 119.3 . .
C60_2 C59_2 C36_2 106.2 . .
C61_2 C60_2 C81_2 123.8 . .
C61_2 C60_2 C59_2 104.0 . .
C81_2 C60_2 C59_2 119.3 . .
C62_2 C61_2 C37_2 118.5 . .
C62_2 C61_2 C60_2 117.7 . .
C37_2 C61_2 C60_2 115.1 . .
C61_2 C62_2 C63_2 117.3 . .
C61_2 C62_2 C83_2 120.1 . .
C63_2 C62_2 C83_2 112.6 . .
C39_2 C63_2 C62_2 120.9 . .
C39_2 C63_2 C64_2 127.8 . .
C62_2 C63_2 C64_2 98.4 . .
C65_2 C64_2 C84_2 122.0 . .
C65_2 C64_2 C63_2 117.2 . .
C84_2 C64_2 C63_2 111.1 . .
C64_2 C65_2 C66_2 114.5 . .
C64_2 C65_2 C41_2 115.1 . .
C66_2 C65_2 C41_2 124.1 . .
C67_2 C66_2 C65_2 130.3 . .
C67_2 C66_2 C43_2 117.7 . .
C65_2 C66_2 C43_2 102.9 . .
C66_2 C67_2 C68_2 123.4 . .
C66_2 C67_2 C85_2 113.7 . .
C68_2 C67_2 C85_2 116.7 . .
C45_2 C68_2 C69_2 110.1 . .
C45_2 C68_2 C67_2 118.2 . .
C69_2 C68_2 C67_2 121.7 . .
C68_2 C69_2 C70_2 104.0 . .
C68_2 C69_2 C87_2 123.2 . .
C70_2 C69_2 C87_2 122.4 . .
C71_2 C70_2 C46_2 119.7 . .
C71_2 C70_2 C69_2 119.7 . .
C46_2 C70_2 C69_2 111.0 . .
C71_2 C70_2 Ca2 53.05(19) . .
C46_2 C70_2 Ca2 98.6(2) . .
C69_2 C70_2 Ca2 90.4(2) . .
C70_2 C71_2 C72_2 118.2 . .
C70_2 C71_2 C89_2 118.2 . .
C72_2 C71_2 C89_2 116.4 . .
C70_2 C71_2 Ca2 102.0(2) . .
C72_2 C71_2 Ca2 76.5(2) . .
C89_2 C71_2 Ca2 65.5(2) . .
C71_2 C72_2 C73_2 122.8 . .
C71_2 C72_2 C48_2 120.7 . .
C73_2 C72_2 C48_2 106.6 . .
C71_2 C72_2 Ca2 72.6(2) . .
C73_2 C72_2 Ca2 71.3(3) . .
C48_2 C72_2 Ca2 97.1(2) . .
C72_2 C73_2 C74_2 121.4 . .
C72_2 C73_2 C50_2 109.7 . .
C74_2 C73_2 C50_2 118.5 . .
C72_2 C73_2 Ca2 77.2(3) . .
C74_2 C73_2 Ca2 66.9(3) . .
C50_2 C73_2 Ca2 95.9(2) . .
C75_2 C74_2 C90_2 118.1 . .
C75_2 C74_2 C73_2 118.1 . .
C90_2 C74_2 C73_2 115.3 . .
C75_2 C74_2 Ca2 92.6(3) . .
C90_2 C74_2 Ca2 68.2(3) . .
C73_2 C74_2 Ca2 79.8(3) . .
C74_2 C75_2 C76_2 122.4 . .
C74_2 C75_2 C52_2 122.4 . .
C76_2 C75_2 C52_2 102.1 . .
C74_2 C75_2 Ca2 58.9(2) . .
C76_2 C75_2 Ca2 85.4(3) . .
C52_2 C75_2 Ca2 94.3(2) . .
C77_2 C76_2 C54_2 119.8 . .
C77_2 C76_2 C75_2 118.0 . .
C54_2 C76_2 C75_2 111.4 . .
C77_2 C76_2 Ca2 73.2(2) . .
C54_2 C76_2 Ca2 99.7(2) . .
C75_2 C76_2 Ca2 65.7(2) . .
C91_2 C77_2 C76_2 120.9 . .
C91_2 C77_2 C78_2 117.6 . .
C76_2 C77_2 C78_2 115.2 . .
C91_2 C77_2 Ca2 61.7(2) . .
C76_2 C77_2 Ca2 80.9(2) . .
C78_2 C77_2 Ca2 105.1(2) . .
C56_2 C78_2 C79_2 109.8 . .
C56_2 C78_2 C77_2 121.5 . .
C79_2 C78_2 C77_2 118.8 . .
C93_2 C79_2 C80_2 120.3 . .
C93_2 C79_2 C78_2 122.7 . .
C80_2 C79_2 C78_2 108.3 . .
C81_2 C80_2 C79_2 120.5 . .
C81_2 C80_2 C57_2 122.4 . .
C79_2 C80_2 C57_2 107.5 . .
C82_2 C81_2 C80_2 121.1 . .
C82_2 C81_2 C60_2 119.7 . .
C80_2 C81_2 C60_2 113.7 . .
C81_2 C82_2 C94_2 122.6 . .
C81_2 C82_2 C83_2 118.1 . .
C94_2 C82_2 C83_2 114.4 . .
C84_2 C83_2 C82_2 123.3 . .
C84_2 C83_2 C62_2 109.5 . .
C82_2 C83_2 C62_2 120.0 . .
C83_2 C84_2 C85_2 121.1 . .
C83_2 C84_2 C64_2 107.8 . .
C85_2 C84_2 C64_2 123.2 . .
C84_2 C85_2 C67_2 115.3 . .
C84_2 C85_2 C86_2 120.8 . .
C67_2 C85_2 C86_2 119.7 . .
C94_2 C86_2 C87_2 121.2 . .
C94_2 C86_2 C85_2 114.0 . .
C87_2 C86_2 C85_2 120.0 . .
C88_2 C87_2 C86_2 123.0 . .
C88_2 C87_2 C69_2 114.7 . .
C86_2 C87_2 C69_2 118.4 . .
C88_2 C87_2 Ca2 57.31(19) . .
C86_2 C87_2 Ca2 104.3(2) . .
C69_2 C87_2 Ca2 88.6(2) . .
C87_2 C88_2 C92_2 120.2 . .
C87_2 C88_2 C89_2 122.4 . .
C92_2 C88_2 C89_2 108.5 . .
C87_2 C88_2 Ca2 98.2(2) . .
C92_2 C88_2 Ca2 80.0(3) . .
C89_2 C88_2 Ca2 60.8(2) . .
C71_2 C89_2 C90_2 122.8 . .
C71_2 C89_2 C88_2 120.7 . .
C90_2 C89_2 C88_2 106.6 . .
C71_2 C89_2 Ca2 82.3(3) . .
C90_2 C89_2 Ca2 68.9(3) . .
C88_2 C89_2 Ca2 87.4(3) . .
C89_2 C90_2 C74_2 121.4 . .
C89_2 C90_2 C91_2 109.7 . .
C74_2 C90_2 C91_2 118.5 . .
C89_2 C90_2 Ca2 75.9(3) . .
C74_2 C90_2 Ca2 76.4(3) . .
C91_2 C90_2 Ca2 85.7(3) . .
C77_2 C91_2 C92_2 122.0 . .
C77_2 C91_2 C90_2 121.8 . .
C92_2 C91_2 C90_2 105.6 . .
C77_2 C91_2 Ca2 91.3(3) . .
C92_2 C91_2 Ca2 83.7(2) . .
C90_2 C91_2 Ca2 61.0(2) . .
C88_2 C92_2 C93_2 122.2 . .
C88_2 C92_2 C91_2 109.7 . .
C93_2 C92_2 C91_2 120.2 . .
C88_2 C92_2 Ca2 71.1(3) . .
C93_2 C92_2 Ca2 103.2(2) . .
C91_2 C92_2 Ca2 66.2(2) . .
C79_2 C93_2 C92_2 117.3 . .
C79_2 C93_2 C94_2 121.6 . .
C92_2 C93_2 C94_2 115.3 . .
C86_2 C94_2 C82_2 126.1 . .
C86_2 C94_2 C93_2 117.9 . .
C82_2 C94_2 C93_2 113.1 . .
N1 Ni1 N3 178.57(11) . .
N1 Ni1 N2 90.01(5) . 6_565
N3 Ni1 N2 89.96(5) . 6_565
N1 Ni1 N2 90.01(5) . .
N3 Ni1 N2 89.96(5) . .
N2 Ni1 N2 177.61(11) 6_565 .
C96 N1 C96 104.3(3) . 6_565
C96 N1 Ni1 127.85(13) . .
C96 N1 Ni1 127.85(13) 6_565 .
C101 N2 C98 104.24(19) . .
C101 N2 Ni1 127.78(15) . .
C98 N2 Ni1 127.97(15) . .
C103 N3 C103 104.3(2) 6_565 .
C103 N3 Ni1 127.83(12) 6_565 .
C103 N3 Ni1 127.83(12) . .
C95 C95 C96 106.38(13) 6_565 .
C95 C95 C105 128.61(13) 6_565 .
C96 C95 C105 124.9(2) . .
N1 C96 C97 125.2(2) . .
N1 C96 C95 111.5(2) . .
C97 C96 C95 123.3(2) . .
C96 C97 C98 123.9(2) . .
C96 C97 H97 118.1 . .
C98 C97 H97 118.1 . .
N2 C98 C97 125.0(2) . .
N2 C98 C99 111.52(19) . .
C97 C98 C99 123.4(2) . .
C100 C99 C98 106.33(19) . .
C100 C99 C107 128.9(2) . .
C98 C99 C107 124.7(2) . .
C99 C100 C101 106.20(19) . .
C99 C100 C109 129.3(2) . .
C101 C100 C109 124.5(2) . .
N2 C101 C102 125.3(2) . .
N2 C101 C100 111.70(19) . .
C102 C101 C100 123.0(2) . .
C103 C102 C101 123.9(2) . .
C103 C102 H102 118.1 . .
C101 C102 H102 118.1 . .
C102 C103 N3 125.3(2) . .
C102 C103 C104 123.1(2) . .
N3 C103 C104 111.57(19) . .
C104 C104 C103 106.30(12) 6_565 .
C104 C104 C111 128.34(13) 6_565 .
C103 C104 C111 125.1(2) . .
C95 C105 C106 113.3(2) . .
C95 C105 H10A 108.9 . .
C106 C105 H10A 108.9 . .
C95 C105 H10B 108.9 . .
C106 C105 H10B 108.9 . .
H10A C105 H10B 107.7 . .
C105 C106 H10C 109.5 . .
C105 C106 H10D 109.5 . .
H10C C106 H10D 109.5 . .
C105 C106 H10E 109.5 . .
H10C C106 H10E 109.5 . .
H10D C106 H10E 109.5 . .
C99 C107 C108 113.2(2) . .
C99 C107 H10F 108.9 . .
C108 C107 H10F 108.9 . .
C99 C107 H10G 108.9 . .
C108 C107 H10G 108.9 . .
H10F C107 H10G 107.8 . .
C107 C108 H10H 109.5 . .
C107 C108 H10I 109.5 . .
H10H C108 H10I 109.5 . .
C107 C108 H10J 109.5 . .
H10H C108 H10J 109.5 . .
H10I C108 H10J 109.5 . .
C100 C109 C110 112.6(2) . .
C100 C109 H10K 109.1 . .
C110 C109 H10K 109.1 . .
C100 C109 H10L 109.1 . .
C110 C109 H10L 109.1 . .
H10K C109 H10L 107.8 . .
C109 C110 H11A 109.5 . .
C109 C110 H11B 109.5 . .
H11A C110 H11B 109.5 . .
C109 C110 H11C 109.5 . .
H11A C110 H11C 109.5 . .
H11B C110 H11C 109.5 . .
C104 C111 C112 111.8(2) . .
C104 C111 H11D 109.3 . .
C112 C111 H11D 109.3 . .
C104 C111 H11E 109.3 . .
C112 C111 H11E 109.3 . .
H11D C111 H11E 107.9 . .
C111 C112 H11F 109.5 . .
C111 C112 H11G 109.5 . .
H11F C112 H11G 109.5 . .
C111 C112 H11H 109.5 . .
H11F C112 H11H 109.5 . .
H11G C112 H11H 109.5 . .
C118 C113 C114 120.6(4) . .
C118 C113 H113 119.7 . .
C114 C113 H113 119.7 . .
C115 C114 C113 119.6(5) . .
C115 C114 H114 120.2 . .
C113 C114 H114 120.2 . .
C114 C115 C116 120.4(5) . .
C114 C115 H115 119.8 . .
C116 C115 H115 119.8 . .
C117 C116 C115 119.8(5) . .
C117 C116 H116 120.1 . .
C115 C116 H116 120.1 . .
C116 C117 C118 120.7(5) . .
C116 C117 H117 119.6 . .
C118 C117 H117 119.6 . .
C113 C118 C117 118.9(4) . .
C113 C118 C119 121.2(4) . .
C117 C118 C119 119.9(4) . .
C121 C120 C125 119.7(18) . .
C121 C120 H120 120.1 . .
C125 C120 H120 120.1 . .
C122 C121 C120 120.3(18) . .
C122 C121 H121 119.9 . .
C120 C121 H121 119.9 . .
C123 C122 C121 122.1(17) . .
C123 C122 H122 119.0 . .
C121 C122 H122 119.0 . .
C122 C123 C124 118.5(16) . .
C122 C123 H123 120.8 . .
C124 C123 H123 120.8 . .
C125 C124 C123 121.0(17) . .
C125 C124 H124 119.5 . .
C123 C124 H124 119.5 . .
C124 C125 C120 118.4(16) . .
C124 C125 C126 120(2) . .
C120 C125 C126 122(2) . .
C125 C126 H12A 109.5 . .
C125 C126 H12B 109.5 . .
H12A C126 H12B 109.5 . .
C125 C126 H12C 109.5 . .
H12A C126 H12C 109.5 . .
H12B C126 H12C 109.5 . .
C132 C127 C128 121.3(7) . .
C132 C127 H127 119.3 . .
C128 C127 H127 119.3 . .
C127 C128 C129 120.0(7) . .
C127 C128 H128 120.0 . .
C129 C128 H128 120.0 . .
C130 C129 C128 118.6(8) . .
C130 C129 H129 120.7 . .
C128 C129 H129 120.7 . .
C129 C130 C131 121.5(8) . .
C129 C130 H130 119.3 . .
C131 C130 H130 119.3 . .
C130 C131 C132 122.0(10) . .
C130 C131 H131 119.0 . .
C132 C131 H131 119.0 . .
C127 C132 C131 116.6(12) . .
C127 C132 C133 120.2(8) . .
C131 C132 C133 123.2(12) . .

loop_
_geom_bond_atom_site_label_1
_geom_bond_atom_site_label_2
_geom_bond_distance
_geom_bond_site_symmetry_2
Ca1 C75_1 2.358(8) .
Ca1 C74_1 2.445(7) .
Ca1 C52_1 2.521(6) 6_565
Ca1 C52_1 2.522(6) .
Ca1 C73_1 2.738(5) 6_565
Ca1 C73_1 2.738(5) .
Ca1 C53_1 2.768(7) .
Ca1 C53_1 2.768(7) 6_565
Ca1 C51_1 2.798(6) .
Ca1 C51_1 2.798(6) 6_565
Ca1 C50_1 2.888(5) 6_565
Ca1 C50_1 2.888(5) .
C1_1 C5_1 1.404(13) .
C1_1 C9_1 1.439(10) .
C1_1 C2_1 1.495(13) .
C2_1 C12_1 1.400(14) .
C2_1 C3_1 1.453(12) .
C3_1 C15_1 1.352(13) .
C3_1 C4_1 1.404(14) .
C4_1 C18_1 1.424(12) .
C4_1 C5_1 1.440(13) .
C5_1 C6_1 1.361(15) .
C6_1 C20_1 1.467(18) .
C6_1 C7_1 1.503(15) .
C7_1 C22_1 1.425(18) .
C7_1 C8_1 1.460(16) .
C8_1 C9_1 1.392(15) .
C8_1 C25_1 1.477(11) .
C9_1 C10_1 1.396(13) .
C10_1 C27_1 1.432(10) .
C10_1 C11_1 1.498(16) .
C11_1 C12_1 1.387(13) .
C11_1 C29_1 1.455(14) .
C12_1 C13_1 1.376(15) .
C13_1 C14_1 1.397(13) .
C13_1 C31_1 1.508(13) .
C14_1 C14_1 1.41(2) 6_565
C14_1 C15_1 1.483(13) .
C15_1 C16_1 1.393(11) .
C16_1 C17_1 1.393(16) .
C16_1 C15_1 1.393(11) 6_565
C17_1 C18_1 1.443(11) .
C17_1 C18_1 1.443(11) 6_565
C18_1 C19_1 1.477(14) .
C19_1 C20_1 1.396(15) .
C19_1 C40_1 1.474(13) .
C20_1 C21_1 1.521(17) .
C21_1 C42_1 1.214(17) .
C21_1 C22_1 1.580(19) .
C22_1 C23_1 1.341(16) .
C23_1 C44_1 1.475(17) .
C23_1 C24_1 1.522(15) .
C24_1 C25_1 1.390(14) .
C24_1 C47_1 1.434(12) .
C25_1 C26_1 1.524(13) .
C26_1 C27_1 1.395(12) .
C26_1 C49_1 1.421(9) .
C27_1 C28_1 1.412(13) .
C28_1 C29_1 1.402(12) .
C28_1 C51_1 1.453(11) .
C29_1 C30_1 1.382(15) .
C30_1 C53_1 1.404(12) .
C30_1 C31_1 1.450(13) .
C31_1 C31_1 1.321(19) 6_565
C40_1 C41_1 1.32(2) .
C40_1 C19_1 1.474(13) 6_565
C41_1 C42_1 1.523(17) 6_565
C41_1 C42_1 1.523(17) .
C42_1 C43_1 1.477(17) .
C43_1 C43_1 1.36(2) 6_565
C43_1 C44_1 1.376(16) .
C44_1 C45_1 1.399(15) .
C45_1 C45_1 1.36(2) 6_565
C45_1 C46_1 1.435(14) .
C46_1 C70_1 1.428(12) .
C46_1 C47_1 1.457(13) .
C47_1 C48_1 1.351(12) .
C48_1 C49_1 1.412(12) .
C48_1 C72_1 1.451(10) .
C49_1 C50_1 1.412(11) .
C50_1 C51_1 1.395(11) .
C50_1 C73_1 1.454(9) .
C51_1 C52_1 1.375(12) .
C52_1 C53_1 1.408(13) .
C52_1 C75_1 1.478(11) .
C53_1 C53_1 1.51(2) 6_565
C70_1 C71_1 1.386(17) .
C70_1 C46_1 1.428(12) 6_565
C71_1 C72_1 1.401(9) .
C71_1 C72_1 1.401(9) 6_565
C72_1 C73_1 1.411(11) .
C73_1 C74_1 1.447(9) .
C74_1 C75_1 1.374(16) .
C74_1 C73_1 1.447(9) 6_565
C75_1 C52_1 1.478(11) 6_565
Ca2 C90_2 2.309(10) .
Ca2 C89_2 2.400(11) .
Ca2 C74_2 2.417(11) .
Ca2 C73_2 2.586(11) .
Ca2 C71_2 2.614(12) .
Ca2 C91_2 2.632(11) .
Ca2 C72_2 2.663(12) .
Ca2 C88_2 2.747(11) .
Ca2 C75_2 2.819(11) .
Ca2 C92_2 2.860(11) .
Ca2 C77_2 2.990(12) .
Ca2 C76_2 3.083(12) .
C1_2 C5_2 1.4174 .
C1_2 C9_2 1.4444 .
C1_2 C2_2 1.4760 .
C2_2 C12_2 1.3831 .
C2_2 C3_2 1.4768 .
C3_2 C15_2 1.3414 .
C3_2 C4_2 1.4174 .
C4_2 C5_2 1.4156 .
C4_2 C18_2 1.4745 .
C5_2 C6_2 1.3723 .
C6_2 C20_2 1.5056 .
C6_2 C7_2 1.5124 .
C7_2 C22_2 1.3640 .
C7_2 C8_2 1.4486 .
C8_2 C9_2 1.3960 .
C8_2 C25_2 1.4471 .
C9_2 C10_2 1.4196 .
C10_2 C27_2 1.4270 .
C10_2 C11_2 1.4341 .
C11_2 C12_2 1.4093 .
C11_2 C29_2 1.4941 .
C12_2 C13_2 1.4435 .
C13_2 C14_2 1.3410 .
C13_2 C31_2 1.5063 .
C14_2 C34_2 1.4375 .
C14_2 C15_2 1.5090 .
C15_2 C16_2 1.3217 .
C16_2 C35_2 1.3218 .
C16_2 C17_2 1.3661 .
C17_2 C18_2 1.4374 .
C17_2 C38_2 1.4374 .
C18_2 C19_2 1.4070 .
C19_2 C20_2 1.3788 .
C19_2 C40_2 1.4719 .
C20_2 C21_2 1.5767 .
C21_2 C42_2 1.2188 .
C21_2 C22_2 1.5176 .
C22_2 C23_2 1.3676 .
C23_2 C44_2 1.4917 .
C23_2 C24_2 1.5386 .
C24_2 C25_2 1.3764 .
C24_2 C47_2 1.3971 .
C25_2 C26_2 1.5729 .
C26_2 C27_2 1.3606 .
C26_2 C49_2 1.4192 .
C27_2 C28_2 1.4426 .
C28_2 C29_2 1.4227 .
C28_2 C51_2 1.4445 .
C29_2 C30_2 1.3640 .
C30_2 C53_2 1.4346 .
C30_2 C31_2 1.4585 .
C31_2 C32_2 1.2879 .
C32_2 C55_2 1.4586 .
C32_2 C33_2 1.5062 .
C33_2 C34_2 1.3412 .
C33_2 C58_2 1.4435 .
C34_2 C35_2 1.5089 .
C35_2 C36_2 1.3414 .
C36_2 C37_2 1.4174 .
C36_2 C59_2 1.4767 .
C37_2 C61_2 1.4156 .
C37_2 C38_2 1.4744 .
C38_2 C39_2 1.4069 .
C39_2 C63_2 1.3787 .
C39_2 C40_2 1.4719 .
C40_2 C41_2 1.3626 .
C41_2 C42_2 1.5439 .
C41_2 C65_2 1.5439 .
C42_2 C43_2 1.4455 .
C43_2 C44_2 1.3674 .
C43_2 C66_2 1.4619 .
C44_2 C45_2 1.4365 .
C45_2 C68_2 1.3724 .
C45_2 C46_2 1.4264 .
C46_2 C70_2 1.4265 .
C46_2 C47_2 1.4548 .
C47_2 C48_2 1.3556 .
C48_2 C49_2 1.4051 .
C48_2 C72_2 1.4504 .
C49_2 C50_2 1.4439 .
C50_2 C51_2 1.3601 .
C50_2 C73_2 1.4490 .
C51_2 C52_2 1.3635 .
C52_2 C53_2 1.4030 .
C52_2 C75_2 1.4923 .
C53_2 C54_2 1.4764 .
C54_2 C76_2 1.4032 .
C54_2 C55_2 1.4345 .
C55_2 C56_2 1.3640 .
C56_2 C78_2 1.4227 .
C56_2 C57_2 1.4941 .
C57_2 C58_2 1.4093 .
C57_2 C80_2 1.4340 .
C58_2 C59_2 1.3831 .
C59_2 C60_2 1.4761 .
C60_2 C61_2 1.4174 .
C60_2 C81_2 1.4443 .
C61_2 C62_2 1.3725 .
C62_2 C63_2 1.5056 .
C62_2 C83_2 1.5124 .
C63_2 C64_2 1.5768 .
C64_2 C65_2 1.2189 .
C64_2 C84_2 1.5177 .
C65_2 C66_2 1.4454 .
C66_2 C67_2 1.3673 .
C67_2 C68_2 1.4366 .
C67_2 C85_2 1.4917 .
C68_2 C69_2 1.4264 .
C69_2 C70_2 1.4265 .
C69_2 C87_2 1.4549 .
C70_2 C71_2 1.3796 .
C71_2 C72_2 1.4047 .
C71_2 C89_2 1.4047 .
C72_2 C73_2 1.4270 .
C73_2 C74_2 1.4419 .
C74_2 C75_2 1.3436 .
C74_2 C90_2 1.4419 .
C75_2 C76_2 1.4923 .
C76_2 C77_2 1.3635 .
C77_2 C91_2 1.3600 .
C77_2 C78_2 1.4446 .
C78_2 C79_2 1.4425 .
C79_2 C93_2 1.3607 .
C79_2 C80_2 1.4269 .
C80_2 C81_2 1.4196 .
C81_2 C82_2 1.3962 .
C82_2 C94_2 1.4470 .
C82_2 C83_2 1.4486 .
C83_2 C84_2 1.3640 .
C84_2 C85_2 1.3675 .
C85_2 C86_2 1.5385 .
C86_2 C94_2 1.3764 .
C86_2 C87_2 1.3972 .
C87_2 C88_2 1.3555 .
C88_2 C92_2 1.4050 .
C88_2 C89_2 1.4504 .
C89_2 C90_2 1.4270 .
C90_2 C91_2 1.4490 .
C91_2 C92_2 1.4440 .
C92_2 C93_2 1.4191 .
C93_2 C94_2 1.5730 .
Ni1 N1 1.958(3) .
Ni1 N3 1.959(3) .
Ni1 N2 1.962(2) 6_565
Ni1 N2 1.962(2) .
N1 C96 1.377(3) .
N1 C96 1.377(3) 6_565
N2 C101 1.375(3) .
N2 C98 1.375(3) .
N3 C103 1.376(3) 6_565
N3 C103 1.376(3) .
C95 C95 1.359(5) 6_565
C95 C96 1.446(3) .
C95 C105 1.500(3) .
C96 C97 1.379(3) .
C97 C98 1.378(3) .
C97 H97 0.9500 .
C98 C99 1.448(3) .
C99 C100 1.360(3) .
C99 C107 1.501(3) .
C100 C101 1.446(3) .
C100 C109 1.501(3) .
C101 C102 1.377(3) .
C102 C103 1.373(3) .
C102 H102 0.9500 .
C103 C104 1.449(3) .
C104 C104 1.360(5) 6_565
C104 C111 1.496(3) .
C105 C106 1.526(4) .
C105 H10A 0.9900 .
C105 H10B 0.9900 .
C106 H10C 0.9800 .
C106 H10D 0.9800 .
C106 H10E 0.9800 .
C107 C108 1.527(4) .
C107 H10F 0.9900 .
C107 H10G 0.9900 .
C108 H10H 0.9800 .
C108 H10I 0.9800 .
C108 H10J 0.9800 .
C109 C110 1.543(4) .
C109 H10K 0.9900 .
C109 H10L 0.9900 .
C110 H11A 0.9800 .
C110 H11B 0.9800 .
C110 H11C 0.9800 .
C111 C112 1.533(4) .
C111 H11D 0.9900 .
C111 H11E 0.9900 .
C112 H11F 0.9800 .
C112 H11G 0.9800 .
C112 H11H 0.9800 .
C113 C118 1.382(6) .
C113 C114 1.402(7) .
C113 H113 0.9500 .
C114 C115 1.374(7) .
C114 H114 0.9500 .
C115 C116 1.386(8) .
C115 H115 0.9500 .
C116 C117 1.382(8) .
C116 H116 0.9500 .
C117 C118 1.393(6) .
C117 H117 0.9500 .
C118 C119 1.596(6) .
C119 H11I 0.9800 .
C119 H11J 0.9800 .
C119 H11K 0.9800 .
C120 C121 1.387(19) .
C120 C125 1.392(18) .
C120 H120 0.9500 .
C121 C122 1.358(18) .
C121 H121 0.9500 .
C122 C123 1.348(18) .
C122 H122 0.9500 .
C123 C124 1.406(17) .
C123 H123 0.9500 .
C124 C125 1.387(17) .
C124 H124 0.9500 .
C125 C126 1.575(19) .
C126 H12A 0.9800 .
C126 H12B 0.9800 .
C126 H12C 0.9800 .
C127 C132 1.398(9) .
C127 C128 1.403(11) .
C127 H127 0.9500 .
C128 C129 1.423(13) .
C128 H128 0.9500 .
C129 C130 1.364(12) .
C129 H129 0.9500 .
C130 C131 1.38(4) .
C130 H130 0.9500 .
C131 C132 1.42(2) .
C131 H131 0.9500 .
C132 C133 1.592(12) .
C133 H13A 0.9800 .
C133 H13B 0.9800 .
C133 H133 0.9800 .
